data_7108698
loop_
_publ_author_name
'Yong Zheng'
'Qian-Chong Zhang'
'La-Sheng Long'
'Rong-Bin Huang'
'Achim Muller'
'Jurgen Schnack'
'Lan-Sun Zheng'
'Zhiping Zheng'

_publ_section_title
;
 Molybdate templated assembly of Ln12Mo4-type clusters (Ln = Sm, Eu, Gd)
 containing a truncated tetrahedron core
;
_journal_name_full Chem.Commun.
_journal_page_first 36
_journal_paper_doi 10.1039/c2cc36530h
_journal_volume 49
_journal_year 2013
_chemical_formula_sum 'C96 H170 Gd12 Mo4 N6 O82'
_chemical_formula_weight 4991.14
_chemical_name_common SC-EDG-07-2012-020966
_chemical_name_systematic
;
?
;
_space_group_IT_number 14
_symmetry_cell_setting monoclinic
_symmetry_space_group_name_Hall '-P 2ybc'
_symmetry_space_group_name_H-M 'P 1 21/c 1'
_atom_sites_solution_hydrogens geom
_atom_sites_solution_primary direct
_atom_sites_solution_secondary difmap
_audit_creation_method SHELXL-97
_cell_angle_alpha 90.00
_cell_angle_beta 121.916(8)
_cell_angle_gamma 90.00
_cell_formula_units_Z 4
_cell_length_a 22.539(3)
_cell_length_b 27.768(4)
_cell_length_c 28.619(3)
_cell_measurement_reflns_used 9999
_cell_measurement_temperature 173(2)
_cell_measurement_theta_max 28.102
_cell_measurement_theta_min 2.252
_cell_volume 15204(4)
_computing_cell_refinement 'Bruker SMART'
_computing_data_collection 'Bruker SMART'
_computing_data_reduction 'Bruker SAINT'
_computing_molecular_graphics 'Bruker SHELXTL'
_computing_publication_material 'Bruker SHELXTL'
_computing_structure_refinement 'SHELXL-97 (Sheldrick, 1997)'
_computing_structure_solution 'SHELXS-97 (Sheldrick, 1990)'
_diffrn_ambient_temperature 173(2)
_diffrn_measured_fraction_theta_full 0.999
_diffrn_measured_fraction_theta_max 0.999
_diffrn_measurement_device_type 'CCD area detector'
_diffrn_measurement_method 'phi and omega scans'
_diffrn_radiation_monochromator graphite
_diffrn_radiation_source 'fine-focus sealed tube'
_diffrn_radiation_type MoK\a
_diffrn_radiation_wavelength 0.71073
_diffrn_reflns_av_R_equivalents 0.0819
_diffrn_reflns_av_sigmaI/netI 0.1076
_diffrn_reflns_limit_h_max 26
_diffrn_reflns_limit_h_min -19
_diffrn_reflns_limit_k_max 31
_diffrn_reflns_limit_k_min -33
_diffrn_reflns_limit_l_max 29
_diffrn_reflns_limit_l_min -34
_diffrn_reflns_number 76917
_diffrn_reflns_theta_full 25.00
_diffrn_reflns_theta_max 25.00
_diffrn_reflns_theta_min 1.06
_exptl_absorpt_coefficient_mu 5.567
_exptl_absorpt_correction_T_max 0.4889
_exptl_absorpt_correction_T_min 0.4023
_exptl_absorpt_correction_type multi-scan
_exptl_absorpt_process_details sadabs
_exptl_crystal_colour pale-yellow
_exptl_crystal_density_diffrn 2.181
_exptl_crystal_density_meas ?
_exptl_crystal_density_method 'not measured'
_exptl_crystal_description block
_exptl_crystal_F_000 9520
_exptl_crystal_size_max 0.20
_exptl_crystal_size_mid 0.15
_exptl_crystal_size_min 0.15
_platon_squeeze_details
;
SQUEEZE removed 2 disordered methanol molecules and 7 disordered water molecules per formula unit.
This value is calculated based upon elemental analysis data.
;
_refine_diff_density_max 4.812
_refine_diff_density_min -1.734
_refine_diff_density_rms 0.344
_refine_ls_extinction_method none
_refine_ls_goodness_of_fit_ref 0.967
_refine_ls_hydrogen_treatment constr
_refine_ls_matrix_type full
_refine_ls_number_parameters 1642
_refine_ls_number_reflns 26751
_refine_ls_number_restraints 120
_refine_ls_restrained_S_all 0.967
_refine_ls_R_factor_all 0.1043
_refine_ls_R_factor_gt 0.0730
_refine_ls_shift/su_max 0.010
_refine_ls_shift/su_mean 0.000
_refine_ls_structure_factor_coef Fsqd
_refine_ls_weighting_details 'calc w=1/[\s^2^(Fo^2^)+(0.1116P)^2^+0.0000P] where P=(Fo^2^+2Fc^2^)/3'
_refine_ls_weighting_scheme calc
_refine_ls_wR_factor_gt 0.1829
_refine_ls_wR_factor_ref 0.1989
_reflns_number_gt 17241
_reflns_number_total 26751
_reflns_threshold_expression >2sigma(I)
_cod_data_source_file c2cc36530h.txt
_cod_data_source_block Complex-1
_cod_depositor_comments
;
The following automatic conversions were performed:

'_exptl_crystal_density_meas' value 'not measured' was changed to '?'
- the value is perceived as not measured.

Automatic conversion script
Id: cif_fix_values 3008 2015-01-20 13:52:24Z robertas 
;
_cod_original_cell_volume 15204(3)
_cod_original_sg_symbol_H-M P2(1)/c
_cod_database_code 7108698

loop_
_symmetry_equiv_pos_as_xyz
'x, y, z'
'-x, y+1/2, -z+1/2'
'-x, -y, -z'
'x, -y-1/2, z-1/2'

loop_
_atom_site_label
_atom_site_type_symbol
_atom_site_fract_x
_atom_site_fract_y
_atom_site_fract_z
_atom_site_U_iso_or_equiv
_atom_site_adp_type
_atom_site_occupancy
_atom_site_symmetry_multiplicity
_atom_site_calc_flag
_atom_site_refinement_flags
Gd1 Gd -0.67826(3) 0.38361(3) 0.11003(3) 0.0304(2) Uani 1 1 d .
Gd2 Gd -0.67267(3) 0.38019(3) 0.24675(3) 0.03027(19) Uani 1 1 d .
Gd3 Gd -0.50129(3) 0.38677(3) 0.24714(3) 0.02867(19) Uani 1 1 d .
Gd4 Gd -0.38403(3) 0.49487(3) 0.28544(3) 0.02890(19) Uani 1 1 d .
Gd5 Gd -0.76300(3) 0.48819(3) 0.01283(3) 0.0332(2) Uani 1 1 d .
Gd6 Gd -0.72335(3) 0.48000(3) 0.30841(3) 0.0318(2) Uani 1 1 d .
Gd7 Gd -0.61589(4) 0.58861(3) 0.34209(3) 0.0316(2) Uani 1 1 d .
Gd8 Gd -0.45445(4) 0.59840(3) 0.33659(3) 0.03035(19) Uani 1 1 d .
Gd9 Gd -0.46551(4) 0.59928(3) 0.19662(3) 0.02903(19) Uani 1 1 d .
Gd10 Gd -0.64163(4) 0.60158(3) 0.06896(3) 0.0319(2) Uani 1 1 d .
Gd11 Gd -0.81017(4) 0.58880(3) 0.06979(3) 0.0373(2) Uani 1 1 d .
Gd12 Gd -0.79611(4) 0.58863(3) 0.20527(3) 0.0361(2) Uani 1 1 d .
Mo1 Mo -0.79557(6) 0.47076(6) 0.12909(5) 0.0351(4) Uani 1 1 d .
Mo2 Mo -0.53744(6) 0.47518(5) 0.33838(5) 0.0304(3) Uani 1 1 d .
Mo3 Mo -0.53632(6) 0.48248(5) 0.13841(4) 0.0286(3) Uani 1 1 d .
Mo4 Mo -0.63033(6) 0.59502(5) 0.20418(5) 0.0303(3) Uani 1 1 d .
N1 N -0.7966(6) 0.3409(5) 0.0493(4) 0.036(3) Uani 1 1 d U
N2 N -0.6206(6) 0.3437(5) 0.3433(5) 0.036(3) Uani 1 1 d .
N3 N -0.4254(6) 0.3553(5) 0.2107(4) 0.034(3) Uani 1 1 d .
N4 N -0.3023(6) 0.4724(5) 0.2534(5) 0.033(3) Uani 1 1 d .
N5 N -0.8836(6) 0.4555(5) -0.0519(4) 0.039(3) Uani 1 1 d .
N6 N -0.6769(6) 0.4507(5) 0.4053(4) 0.042(4) Uani 1 1 d .
C1 C -0.7565(5) 0.3786(4) -0.0291(3) 0.041(4) Uani 1 1 d G
C2 C -0.7358(5) 0.3867(4) -0.0663(4) 0.050(5) Uani 1 1 d G
H2 H -0.7024 0.4110 -0.0592 0.060 Uiso 1 1 calc R
C3 C -0.7639(6) 0.3592(4) -0.1140(4) 0.053(5) Uani 1 1 d G
H3 H -0.7497 0.3647 -0.1394 0.063 Uiso 1 1 calc R
C4 C -0.8127(6) 0.3235(4) -0.1244(3) 0.054(5) Uani 1 1 d G
H4 H -0.8319 0.3047 -0.1570 0.065 Uiso 1 1 calc R
C5 C -0.8334(5) 0.3154(4) -0.0872(4) 0.053(5) Uani 1 1 d G
H5 H -0.8668 0.2911 -0.0943 0.063 Uiso 1 1 calc R
C6 C -0.8053(5) 0.3429(4) -0.0395(3) 0.040(4) Uani 1 1 d G
C7 C -0.8261(8) 0.3289(6) -0.0018(6) 0.041(4) Uani 1 1 d .
H7 H -0.8660 0.3087 -0.0161 0.049 Uiso 1 1 calc R
C8 C -0.8281(8) 0.3247(6) 0.0804(6) 0.040(4) Uani 1 1 d U
H8A H -0.8593 0.2969 0.0618 0.048 Uiso 1 1 calc R
H8B H -0.8560 0.3510 0.0829 0.048 Uiso 1 1 calc R
C9 C -0.7684(7) 0.3103(6) 0.1381(5) 0.035(4) Uani 1 1 d .
H9 H -0.7465 0.2795 0.1364 0.042 Uiso 1 1 calc R
C10 C -0.7971(9) 0.3044(8) 0.1767(6) 0.060(6) Uani 1 1 d .
H10A H -0.8304 0.3306 0.1703 0.072 Uiso 1 1 calc R
H10B H -0.8217 0.2732 0.1698 0.072 Uiso 1 1 calc R
C11 C -0.7709(5) 0.3658(4) 0.3024(4) 0.037(4) Uani 1 1 d GU
C12 C -0.8421(5) 0.3669(4) 0.2824(4) 0.059(5) Uani 1 1 d G
H12 H -0.8719 0.3879 0.2530 0.070 Uiso 1 1 calc R
C13 C -0.8697(4) 0.3371(5) 0.3053(5) 0.058(5) Uani 1 1 d G
H13 H -0.9183 0.3378 0.2916 0.069 Uiso 1 1 calc R
C14 C -0.8260(6) 0.3063(4) 0.3483(5) 0.084(7) Uani 1 1 d G
H14 H -0.8449 0.2860 0.3640 0.100 Uiso 1 1 calc R
C15 C -0.7548(6) 0.3053(4) 0.3683(4) 0.050(5) Uani 1 1 d G
H15 H -0.7250 0.2842 0.3977 0.060 Uiso 1 1 calc R
C16 C -0.7273(4) 0.3350(4) 0.3454(4) 0.044(4) Uani 1 1 d G
C17 C -0.6529(8) 0.3293(6) 0.3658(5) 0.034(4) Uani 1 1 d U
H17 H -0.6257 0.3129 0.3999 0.041 Uiso 1 1 calc R
C18 C -0.5467(7) 0.3368(6) 0.3705(5) 0.033(4) Uani 1 1 d .
H18A H -0.5308 0.3131 0.4006 0.040 Uiso 1 1 calc R
H18B H -0.5220 0.3676 0.3866 0.040 Uiso 1 1 calc R
C19 C -0.5304(7) 0.3186(6) 0.3279(5) 0.033(4) Uani 1 1 d .
H19 H -0.5499 0.2854 0.3158 0.040 Uiso 1 1 calc R
C20 C -0.4525(8) 0.3179(7) 0.3513(7) 0.052(5) Uani 1 1 d .
H20A H -0.4307 0.3473 0.3735 0.062 Uiso 1 1 calc R
H20B H -0.4311 0.2896 0.3755 0.062 Uiso 1 1 calc R
C21 C -0.3245(4) 0.3838(4) 0.3268(4) 0.039(4) Uani 1 1 d G
C22 C -0.2769(5) 0.3868(4) 0.3832(3) 0.037(4) Uani 1 1 d G
H22 H -0.2872 0.4062 0.4054 0.045 Uiso 1 1 calc R
C23 C -0.2143(5) 0.3615(4) 0.4071(3) 0.061(5) Uani 1 1 d G
H23 H -0.1818 0.3635 0.4457 0.073 Uiso 1 1 calc R
C24 C -0.1994(4) 0.3331(4) 0.3746(4) 0.061(6) Uani 1 1 d G
H24 H -0.1566 0.3158 0.3909 0.073 Uiso 1 1 calc R
C25 C -0.2469(5) 0.3301(4) 0.3182(4) 0.050(5) Uani 1 1 d G
H25 H -0.2367 0.3107 0.2960 0.060 Uiso 1 1 calc R
C26 C -0.3095(5) 0.3554(4) 0.2943(3) 0.037(4) Uani 1 1 d G
C27 C -0.3607(7) 0.3467(6) 0.2358(6) 0.042(4) Uani 1 1 d .
H27 H -0.3435 0.3332 0.2147 0.050 Uiso 1 1 calc R
C28 C -0.4675(7) 0.3421(6) 0.1519(5) 0.032(4) Uani 1 1 d .
H28A H -0.4427 0.3173 0.1437 0.039 Uiso 1 1 calc R
H28B H -0.4747 0.3707 0.1288 0.039 Uiso 1 1 calc R
C29 C -0.5365(8) 0.3229(6) 0.1393(6) 0.043(4) Uani 1 1 d .
H29 H -0.5289 0.2905 0.1568 0.051 Uiso 1 1 calc R
C30 C -0.5879(8) 0.3177(7) 0.0784(6) 0.049(5) Uani 1 1 d .
H30A H -0.5848 0.3461 0.0590 0.059 Uiso 1 1 calc R
H30B H -0.5762 0.2888 0.0647 0.059 Uiso 1 1 calc R
C31 C -0.2070(4) 0.4852(4) 0.3751(4) 0.042(4) Uani 1 1 d G
C32 C -0.1574(5) 0.4899(4) 0.4309(3) 0.050(5) Uani 1 1 d G
H32 H -0.1698 0.5043 0.4547 0.060 Uiso 1 1 calc R
C33 C -0.0895(5) 0.4735(5) 0.4520(3) 0.064(6) Uani 1 1 d G
H33 H -0.0557 0.4767 0.4902 0.077 Uiso 1 1 calc R
C34 C -0.0713(4) 0.4525(5) 0.4173(5) 0.089(8) Uani 1 1 d G
H34 H -0.0249 0.4413 0.4317 0.107 Uiso 1 1 calc R
C35 C -0.1209(5) 0.4478(5) 0.3614(4) 0.076(7) Uani 1 1 d G
H35 H -0.1084 0.4334 0.3377 0.091 Uiso 1 1 calc R
C36 C -0.1887(5) 0.4642(5) 0.3403(3) 0.046(5) Uani 1 1 d G
C37 C -0.2378(7) 0.4619(6) 0.2801(7) 0.042(4) Uani 1 1 d .
H37 H -0.2190 0.4513 0.2590 0.050 Uiso 1 1 calc R
C38 C -0.3380(7) 0.4718(6) 0.1931(5) 0.040(4) Uani 1 1 d .
H38A H -0.3697 0.4436 0.1780 0.048 Uiso 1 1 calc R
H38B H -0.3034 0.4695 0.1819 0.048 Uiso 1 1 calc R
C39 C -0.3790(7) 0.5177(6) 0.1718(5) 0.031(3) Uani 1 1 d U
H39 H -0.4099 0.5146 0.1309 0.037 Uiso 1 1 calc R
C40 C -0.3362(7) 0.5634(6) 0.1839(6) 0.039(4) Uani 1 1 d .
H40A H -0.3017 0.5660 0.2239 0.047 Uiso 1 1 calc R
H40B H -0.3106 0.5626 0.1645 0.047 Uiso 1 1 calc R
C41 C -0.8304(5) 0.4772(4) -0.1256(3) 0.045(5) Uani 1 1 d G
C42 C -0.8139(5) 0.4870(4) -0.1651(4) 0.053(5) Uani 1 1 d G
H42 H -0.7733 0.5052 -0.1555 0.064 Uiso 1 1 calc R
C43 C -0.8569(5) 0.4703(5) -0.2186(3) 0.059(6) Uani 1 1 d G
H43 H -0.8456 0.4771 -0.2456 0.071 Uiso 1 1 calc R
C44 C -0.9164(5) 0.4438(5) -0.2327(3) 0.062(6) Uani 1 1 d G
H44 H -0.9458 0.4324 -0.2693 0.074 Uiso 1 1 calc R
C45 C -0.9329(5) 0.4339(4) -0.1933(4) 0.060(6) Uani 1 1 d G
H45 H -0.9735 0.4158 -0.2029 0.072 Uiso 1 1 calc R
C46 C -0.8899(5) 0.4506(4) -0.1397(3) 0.043(4) Uani 1 1 d G
C47 C -0.9158(7) 0.4433(6) -0.1025(6) 0.034(4) Uani 1 1 d .
H47 H -0.9601 0.4283 -0.1174 0.040 Uiso 1 1 calc R
C48 C -0.9260(7) 0.4531(7) -0.0271(6) 0.049(5) Uani 1 1 d .
H48A H -0.9099 0.4263 -0.0003 0.059 Uiso 1 1 calc R
H48B H -0.9756 0.4476 -0.0559 0.059 Uiso 1 1 calc R
C49 C -0.9178(7) 0.5008(6) 0.0016(6) 0.037(4) Uani 1 1 d U
H49 H -0.9400 0.4979 0.0239 0.045 Uiso 1 1 calc R
C50 C -0.9525(8) 0.5419(8) -0.0390(6) 0.054(6) Uani 1 1 d .
H50A H -0.9372 0.5425 -0.0656 0.065 Uiso 1 1 calc R
H50B H -1.0040 0.5387 -0.0595 0.065 Uiso 1 1 calc R
C51 C -0.8321(5) 0.4617(4) 0.3565(4) 0.041(4) Uani 1 1 d G
C52 C -0.9014(5) 0.4679(5) 0.3409(4) 0.061(6) Uani 1 1 d G
H52 H -0.9337 0.4824 0.3065 0.074 Uiso 1 1 calc R
C53 C -0.9235(4) 0.4530(6) 0.3756(5) 0.079(7) Uani 1 1 d G
H53 H -0.9708 0.4572 0.3650 0.095 Uiso 1 1 calc R
C54 C -0.8762(6) 0.4318(5) 0.4260(4) 0.071(6) Uani 1 1 d G
H54 H -0.8913 0.4216 0.4497 0.085 Uiso 1 1 calc R
C55 C -0.8069(5) 0.4256(5) 0.4415(3) 0.060(5) Uani 1 1 d G
H55 H -0.7747 0.4111 0.4759 0.072 Uiso 1 1 calc R
C56 C -0.7849(4) 0.4406(4) 0.4068(4) 0.039(4) Uani 1 1 d G
C57 C -0.7086(8) 0.4386(6) 0.4278(6) 0.037(4) Uani 1 1 d .
H57 H -0.6801 0.4261 0.4641 0.045 Uiso 1 1 calc R
C58 C -0.6007(7) 0.4543(6) 0.4408(5) 0.037(4) Uani 1 1 d .
H58A H -0.5782 0.4291 0.4308 0.044 Uiso 1 1 calc R
H58B H -0.5860 0.4497 0.4798 0.044 Uiso 1 1 calc R
C59 C -0.5792(7) 0.5039(6) 0.4326(5) 0.036(4) Uani 1 1 d .
H59 H -0.5272 0.5051 0.4514 0.044 Uiso 1 1 calc R
C60 C -0.6026(7) 0.5434(6) 0.4547(5) 0.031(4) Uani 1 1 d .
H60A H -0.6532 0.5405 0.4402 0.038 Uiso 1 1 calc R
H60B H -0.5768 0.5420 0.4954 0.038 Uiso 1 1 calc R
C61 C -0.4619(10) 0.6610(6) 0.4129(6) 0.044(4) Uani 1 1 d .
C62 C -0.4537(11) 0.6833(7) 0.4631(8) 0.068(6) Uani 1 1 d .
H62A H -0.4066 0.6969 0.4856 0.103 Uiso 1 1 calc R
H62B H -0.4609 0.6589 0.4844 0.103 Uiso 1 1 calc R
H62C H -0.4884 0.7091 0.4525 0.103 Uiso 1 1 calc R
C63 C -0.3613(7) 0.5301(6) 0.4133(6) 0.035(4) Uani 1 1 d U
C64 C -0.3180(8) 0.4908(6) 0.4521(6) 0.043(4) Uani 1 1 d .
H64A H -0.3080 0.4983 0.4891 0.064 Uiso 1 1 calc R
H64B H -0.2739 0.4880 0.4532 0.064 Uiso 1 1 calc R
H64C H -0.3435 0.4603 0.4396 0.064 Uiso 1 1 calc R
C65 C -0.4300(8) 0.6863(6) 0.2615(6) 0.039(4) Uani 1 1 d .
C66 C -0.4033(9) 0.7304(6) 0.2974(6) 0.049(5) Uani 1 1 d .
H66A H -0.3742 0.7492 0.2881 0.074 Uiso 1 1 calc R
H66B H -0.3754 0.7206 0.3361 0.074 Uiso 1 1 calc R
H66C H -0.4429 0.7500 0.2913 0.074 Uiso 1 1 calc R
C67 C -0.3168(8) 0.6065(6) 0.3285(5) 0.032(4) Uani 1 1 d .
C68 C -0.2430(8) 0.6182(7) 0.3450(7) 0.058(5) Uani 1 1 d .
H68A H -0.2210 0.6381 0.3783 0.088 Uiso 1 1 calc R
H68B H -0.2435 0.6358 0.3151 0.088 Uiso 1 1 calc R
H68C H -0.2165 0.5882 0.3522 0.088 Uiso 1 1 calc R
C69 C -0.5480(9) 0.6753(7) 0.0794(6) 0.044(4) Uani 1 1 d .
C70 C -0.4953(9) 0.7110(6) 0.0828(7) 0.047(4) Uani 1 1 d .
H70A H -0.4703 0.6967 0.0667 0.071 Uiso 1 1 calc R
H70B H -0.4618 0.7191 0.1214 0.071 Uiso 1 1 calc R
H70C H -0.5194 0.7402 0.0625 0.071 Uiso 1 1 calc R
C71 C -0.6240(7) 0.5380(6) -0.0009(5) 0.029(3) Uani 1 1 d U
C72 C -0.6139(9) 0.5047(6) -0.0364(6) 0.043(4) Uani 1 1 d U
H72A H -0.6008 0.5232 -0.0589 0.065 Uiso 1 1 calc R
H72B H -0.6574 0.4872 -0.0606 0.065 Uiso 1 1 calc R
H72C H -0.5767 0.4817 -0.0134 0.065 Uiso 1 1 calc R
C73 C -0.7917(8) 0.6012(6) -0.0451(5) 0.033(4) Uani 1 1 d .
C74 C -0.8477(10) 0.6086(8) -0.1028(7) 0.073(7) Uani 1 1 d .
H74A H -0.8304 0.6291 -0.1211 0.110 Uiso 1 1 calc R
H74B H -0.8876 0.6243 -0.1043 0.110 Uiso 1 1 calc R
H74C H -0.8624 0.5775 -0.1216 0.110 Uiso 1 1 calc R
C75 C -0.7712(10) 0.6834(8) 0.0508(7) 0.059(6) Uani 1 1 d .
C76 C -0.7510(12) 0.7302(8) 0.0402(10) 0.088(8) Uani 1 1 d .
H76A H -0.7144 0.7444 0.0750 0.132 Uiso 1 1 calc R
H76B H -0.7918 0.7516 0.0228 0.132 Uiso 1 1 calc R
H76C H -0.7334 0.7261 0.0156 0.132 Uiso 1 1 calc R
C77 C -0.8899(9) 0.6557(9) 0.1254(7) 0.064(6) Uani 1 1 d .
C78 C -0.9501(11) 0.6859(8) 0.0807(7) 0.083(8) Uani 1 1 d .
H78A H -0.9834 0.6933 0.0919 0.125 Uiso 1 1 calc R
H78B H -0.9739 0.6678 0.0461 0.125 Uiso 1 1 calc R
H78C H -0.9316 0.7160 0.0755 0.125 Uiso 1 1 calc R
C79 C -0.8907(7) 0.5168(6) 0.1952(5) 0.031(3) Uani 1 1 d U
C80 C -0.9363(9) 0.4771(6) 0.1910(6) 0.050(5) Uani 1 1 d .
H80A H -0.9852 0.4861 0.1654 0.074 Uiso 1 1 calc R
H80B H -0.9288 0.4705 0.2274 0.074 Uiso 1 1 calc R
H80C H -0.9252 0.4482 0.1774 0.074 Uiso 1 1 calc R
C81 C -0.7872(7) 0.5883(5) 0.3208(6) 0.030(3) Uani 1 1 d .
C82 C -0.8080(10) 0.5905(7) 0.3618(7) 0.059(5) Uani 1 1 d .
H82A H -0.8024 0.6235 0.3757 0.088 Uiso 1 1 calc R
H82B H -0.7783 0.5688 0.3925 0.088 Uiso 1 1 calc R
H82C H -0.8569 0.5807 0.3446 0.088 Uiso 1 1 calc R
C83 C -0.6968(9) 0.6757(7) 0.3064(7) 0.047(5) Uani 1 1 d .
C84 C -0.7400(10) 0.7198(8) 0.2874(7) 0.067(6) Uani 1 1 d .
H84A H -0.7858 0.7130 0.2821 0.101 Uiso 1 1 calc R
H84B H -0.7459 0.7305 0.2526 0.101 Uiso 1 1 calc R
H84C H -0.7168 0.7452 0.3152 0.101 Uiso 1 1 calc R
C85 C -0.2407(13) -0.3005(11) 0.4801(11) 0.114(10) Uani 1 1 d .
C86 C -0.2775(13) -0.3019(10) 0.1995(12) 0.104(9) Uani 1 1 d .
C87 C -0.6435(14) -0.2767(10) 0.2107(14) 0.118(11) Uani 1 1 d .
C88 C -0.5452(10) 0.1221(7) 0.4903(7) 0.059(5) Uani 1 1 d .
C89 C -0.3420(17) 0.1553(15) 0.0016(13) 0.143(14) Uani 1 1 d .
C90 C -0.311(2) 0.1271(14) 0.6204(14) 0.176(19) Uani 1 1 d .
C91 C -0.0236(19) 0.3046(16) -0.2125(13) 0.18(2) Uani 1 1 d .
C92 C 0.020(3) 0.163(2) 0.635(2) 0.25(2) Uani 1 1 d U
C93 C 0.058(3) -0.265(2) 0.472(2) 0.26(3) Uani 1 1 d U
C94 C -0.136(2) 0.0822(16) 0.0501(17) 0.178(19) Uani 1 1 d .
O1 O -0.7301(5) 0.4076(4) 0.0162(4) 0.042(3) Uani 1 1 d .
O1W O -0.3970(12) 0.2446(9) 0.0662(9) 0.158(8) Uani 1 1 d U
O2 O -0.7182(5) 0.3477(4) 0.1593(4) 0.040(3) Uani 1 1 d .
O3 O -0.7394(5) 0.3062(4) 0.2310(4) 0.043(3) Uani 1 1 d .
H3A H -0.7085 0.2781 0.2386 0.051 Uiso 1 1 d R
O4 O -0.7446(5) 0.3989(4) 0.2836(4) 0.036(3) Uani 1 1 d .
O5 O -0.5615(5) 0.3501(4) 0.2822(4) 0.036(3) Uani 1 1 d .
O6 O -0.4405(5) 0.3159(4) 0.3065(4) 0.045(3) Uani 1 1 d .
H6A H -0.4602 0.2858 0.2854 0.054 Uiso 1 1 d R
O7 O -0.3817(5) 0.4130(4) 0.3056(4) 0.035(3) Uani 1 1 d .
O8 O -0.5646(4) 0.3537(4) 0.1619(3) 0.031(2) Uani 1 1 d .
O9 O -0.6574(5) 0.3135(5) 0.0672(4) 0.049(3) Uani 1 1 d .
H9A H -0.6625 0.2834 0.0832 0.059 Uiso 1 1 d R
O10 O -0.2737(5) 0.4997(4) 0.3559(4) 0.045(3) Uani 1 1 d .
O11 O -0.4224(4) 0.5241(4) 0.1930(3) 0.030(2) Uani 1 1 d .
O12 O -0.3827(5) 0.6041(4) 0.1656(4) 0.041(3) Uani 1 1 d .
H12A H -0.4092 0.6055 0.1249 0.050 Uiso 1 1 d R
O13 O -0.7876(5) 0.4929(4) -0.0743(3) 0.038(3) Uani 1 1 d .
O14 O -0.8460(4) 0.5118(4) 0.0376(4) 0.035(3) Uani 1 1 d .
O15 O -0.9303(5) 0.5851(6) -0.0055(4) 0.063(4) Uani 1 1 d .
H15A H -0.9385 0.6128 -0.0301 0.076 Uiso 1 1 d R
O16 O -0.8125(5) 0.4764(4) 0.3229(4) 0.039(3) Uani 1 1 d .
O17 O -0.6096(4) 0.5106(4) 0.3748(3) 0.029(2) Uani 1 1 d .
O18 O -0.5879(5) 0.5881(4) 0.4367(4) 0.044(3) Uani 1 1 d .
H18C H -0.6153 0.6140 0.4405 0.053 Uiso 1 1 d R
O19 O -0.7497(4) 0.4494(4) 0.0966(4) 0.032(2) Uani 1 1 d .
O20 O -0.7992(5) 0.5352(4) 0.1384(4) 0.038(3) Uani 1 1 d .
O21 O -0.7460(5) 0.4482(4) 0.1961(3) 0.035(3) Uani 1 1 d .
O22 O -0.8752(5) 0.4440(5) 0.1016(4) 0.048(3) Uani 1 1 d .
O23 O -0.6235(5) 0.4486(4) 0.3027(4) 0.038(3) Uani 1 1 d .
O24 O -0.5291(4) 0.5399(4) 0.3384(3) 0.027(2) Uani 1 1 d U
O25 O -0.4992(5) 0.4533(4) 0.3024(3) 0.032(2) Uani 1 1 d .
O26 O -0.4865(5) 0.4521(4) 0.4032(4) 0.038(3) Uani 1 1 d .
O27 O -0.4916(5) 0.4568(4) 0.2067(3) 0.032(2) Uani 1 1 d .
O28 O -0.5530(4) 0.5454(4) 0.1292(3) 0.031(2) Uani 1 1 d U
O29 O -0.6193(5) 0.4565(4) 0.1074(4) 0.036(3) Uani 1 1 d .
O30 O -0.5027(5) 0.4607(4) 0.1000(4) 0.040(3) Uani 1 1 d .
O31 O -0.5825(5) 0.6164(3) 0.2733(4) 0.030(2) Uani 1 1 d .
O32 O -0.5922(5) 0.6208(4) 0.1689(3) 0.033(2) Uani 1 1 d .
O33 O -0.7198(5) 0.6125(4) 0.1717(4) 0.030(2) Uani 1 1 d .
O34 O -0.6247(4) 0.5325(4) 0.2033(4) 0.035(3) Uani 1 1 d .
O35 O -0.6186(4) 0.4140(4) 0.2014(3) 0.026(2) Uani 1 1 d .
H35A H -0.6206 0.4500 0.2014 0.031 Uiso 1 1 calc R
O36 O -0.4794(5) 0.5513(4) 0.2581(3) 0.028(2) Uani 1 1 d U
H36A H -0.5261 0.5352 0.2402 0.034 Uiso 1 1 calc R
O37 O -0.7085(5) 0.5472(4) 0.0877(3) 0.031(2) Uani 1 1 d .
H37A H -0.6816 0.5324 0.1252 0.037 Uiso 1 1 calc R
O38 O -0.6923(5) 0.5431(4) 0.2637(3) 0.031(2) Uani 1 1 d U
H38C H -0.6699 0.5301 0.2442 0.038 Uiso 1 1 calc R
O39 O -0.5073(5) 0.6278(4) 0.3878(4) 0.037(3) Uani 1 1 d .
O40 O -0.4221(6) 0.6721(4) 0.3972(4) 0.047(3) Uani 1 1 d .
O41 O -0.3767(5) 0.5669(4) 0.4304(4) 0.041(3) Uani 1 1 d .
O42 O -0.3878(4) 0.5257(4) 0.3623(3) 0.031(2) Uani 1 1 d .
O43 O -0.4658(5) 0.6550(4) 0.2677(4) 0.037(3) Uani 1 1 d .
O44 O -0.4147(6) 0.6801(4) 0.2258(4) 0.045(3) Uani 1 1 d .
O45 O -0.3376(5) 0.6200(4) 0.3590(4) 0.038(3) Uani 1 1 d .
O46 O -0.3547(5) 0.5832(4) 0.2840(4) 0.036(3) Uani 1 1 d .
O47 O -0.5264(5) 0.6413(4) 0.1124(3) 0.035(3) Uani 1 1 d .
O48 O -0.6120(6) 0.6821(4) 0.0465(5) 0.052(3) Uani 1 1 d .
O49 O -0.5920(5) 0.5785(4) 0.0136(4) 0.037(3) Uani 1 1 d .
O50 O -0.6643(5) 0.5277(4) 0.0163(3) 0.035(3) Uani 1 1 d .
O51 O -0.7328(5) 0.6204(5) -0.0262(4) 0.050(3) Uani 1 1 d .
O52 O -0.8015(5) 0.5751(5) -0.0120(4) 0.047(3) Uani 1 1 d .
O53 O -0.7257(5) 0.6505(4) 0.0732(4) 0.036(3) Uani 1 1 d U
O54 O -0.8337(6) 0.6734(5) 0.0335(5) 0.066(4) Uani 1 1 d .
O55 O -0.8646(5) 0.6225(4) 0.1120(4) 0.041(3) Uani 1 1 d U
O56 O -0.8695(6) 0.6648(5) 0.1733(4) 0.059(4) Uani 1 1 d .
O57 O -0.9130(5) 0.5548(5) 0.1692(4) 0.047(3) Uani 1 1 d .
O58 O -0.8246(4) 0.5107(4) 0.2270(4) 0.037(3) Uani 1 1 d .
O59 O -0.8259(5) 0.6059(4) 0.2743(4) 0.042(3) Uani 1 1 d .
O60 O -0.7295(5) 0.5667(4) 0.3342(4) 0.039(3) Uani 1 1 d .
O61 O -0.7096(5) 0.6428(4) 0.2718(4) 0.039(3) Uani 1 1 d .
O62 O -0.6471(6) 0.6712(5) 0.3537(4) 0.057(4) Uani 1 1 d .
O63 O -0.3040(8) -0.2759(5) 0.4564(7) 0.101(6) Uani 1 1 d .
O64 O -0.3003(8) -0.2795(6) 0.2344(8) 0.100(6) Uani 1 1 d .
O65 O -0.5941(9) -0.2734(7) 0.1998(11) 0.163(11) Uani 1 1 d .
O66 O -0.5448(5) 0.0986(4) 0.4464(4) 0.045(3) Uani 1 1 d .
O67 O -0.3935(15) 0.1622(8) 0.0111(8) 0.148(9) Uani 1 1 d .
O68 O -0.3118(16) 0.1732(12) 0.5939(12) 0.209(12) Uani 1 1 d U
O69 O -0.0635(16) 0.3305(10) -0.2589(12) 0.186(11) Uani 1 1 d .
O70 O 0.0177(13) 0.1495(10) 0.5816(9) 0.187(12) Uani 1 1 d .
O71 O -0.0171(18) -0.2480(12) 0.4367(13) 0.244(16) Uani 1 1 d .
O72 O -0.0996(17) 0.1278(12) 0.0677(12) 0.204(12) Uani 1 1 d .

loop_
_atom_site_aniso_label
_atom_site_aniso_U_11
_atom_site_aniso_U_22
_atom_site_aniso_U_33
_atom_site_aniso_U_23
_atom_site_aniso_U_13
_atom_site_aniso_U_12
Gd1 0.0179(4) 0.0579(6) 0.0186(3) 0.0026(3) 0.0119(3) -0.0006(3)
Gd2 0.0203(4) 0.0564(6) 0.0186(3) 0.0052(3) 0.0134(3) 0.0005(3)
Gd3 0.0182(4) 0.0506(5) 0.0203(3) 0.0033(3) 0.0124(3) 0.0016(3)
Gd4 0.0201(4) 0.0510(5) 0.0189(3) 0.0017(3) 0.0125(3) 0.0017(3)
Gd5 0.0188(4) 0.0666(6) 0.0193(3) 0.0052(3) 0.0136(3) 0.0014(3)
Gd6 0.0189(4) 0.0626(6) 0.0178(3) 0.0060(3) 0.0123(3) 0.0045(3)
Gd7 0.0243(4) 0.0575(6) 0.0194(3) 0.0034(3) 0.0160(3) 0.0056(3)
Gd8 0.0237(4) 0.0537(6) 0.0199(3) 0.0004(3) 0.0158(3) 0.0005(3)
Gd9 0.0237(4) 0.0498(5) 0.0210(3) 0.0021(3) 0.0169(3) 0.0014(3)
Gd10 0.0252(4) 0.0580(6) 0.0193(3) 0.0073(3) 0.0165(3) 0.0072(3)
Gd11 0.0233(4) 0.0744(7) 0.0208(4) 0.0126(4) 0.0162(3) 0.0142(4)
Gd12 0.0228(4) 0.0727(7) 0.0206(4) 0.0107(3) 0.0167(3) 0.0140(4)
Mo1 0.0202(6) 0.0704(11) 0.0210(6) 0.0106(6) 0.0152(5) 0.0080(6)
Mo2 0.0203(6) 0.0563(10) 0.0165(6) 0.0032(5) 0.0109(5) 0.0026(6)
Mo3 0.0207(6) 0.0524(9) 0.0176(6) 0.0025(5) 0.0136(5) 0.0004(6)
Mo4 0.0232(7) 0.0547(10) 0.0204(6) 0.0058(6) 0.0166(5) 0.0065(6)
N1 0.029(6) 0.064(7) 0.024(5) -0.003(5) 0.020(5) -0.009(5)
N2 0.032(7) 0.056(10) 0.028(6) -0.003(6) 0.022(6) -0.001(6)
N3 0.018(6) 0.059(10) 0.022(6) -0.001(6) 0.008(5) -0.009(6)
N4 0.030(7) 0.035(8) 0.035(7) -0.003(6) 0.017(6) 0.006(6)
N5 0.024(7) 0.070(11) 0.020(6) 0.014(6) 0.010(5) -0.003(6)
N6 0.024(7) 0.084(12) 0.018(6) 0.009(6) 0.010(5) -0.006(7)
C1 0.027(8) 0.070(13) 0.028(8) 0.013(8) 0.017(7) 0.006(8)
C2 0.049(11) 0.076(14) 0.044(10) -0.007(9) 0.037(9) -0.015(9)
C3 0.066(12) 0.076(15) 0.036(9) 0.002(9) 0.040(9) 0.020(10)
C4 0.079(14) 0.053(13) 0.035(9) -0.007(8) 0.032(10) -0.021(10)
C5 0.056(11) 0.069(14) 0.038(9) -0.016(9) 0.028(9) -0.022(10)
C6 0.021(8) 0.080(13) 0.021(7) 0.007(7) 0.012(6) -0.004(8)
C7 0.029(8) 0.049(12) 0.036(8) -0.008(8) 0.012(7) -0.011(7)
C8 0.036(7) 0.060(8) 0.042(7) 0.000(6) 0.032(6) -0.011(6)
C9 0.032(8) 0.051(11) 0.030(8) -0.004(7) 0.022(7) -0.016(7)
C10 0.059(12) 0.090(16) 0.032(9) 0.018(9) 0.024(9) -0.024(11)
C11 0.038(7) 0.056(8) 0.031(6) -0.008(6) 0.028(6) 0.000(6)
C12 0.044(11) 0.094(17) 0.050(11) 0.007(10) 0.033(9) 0.009(10)
C13 0.050(12) 0.074(15) 0.070(12) -0.009(11) 0.046(11) -0.015(10)
C14 0.089(17) 0.11(2) 0.099(17) 0.026(15) 0.081(16) 0.000(14)
C15 0.074(13) 0.048(12) 0.070(12) 0.000(9) 0.065(11) 0.002(9)
C16 0.033(9) 0.059(13) 0.045(9) 0.005(8) 0.024(8) -0.014(8)
C17 0.044(7) 0.047(8) 0.014(5) -0.006(5) 0.017(5) 0.005(6)
C18 0.032(8) 0.033(10) 0.026(7) 0.009(6) 0.009(7) 0.009(7)
C19 0.034(8) 0.045(11) 0.028(7) 0.019(7) 0.022(7) 0.017(7)
C20 0.043(10) 0.066(14) 0.057(11) 0.035(9) 0.033(9) 0.020(9)
C21 0.017(7) 0.063(12) 0.039(9) 0.012(8) 0.016(7) -0.006(7)
C22 0.031(8) 0.049(11) 0.030(8) -0.001(7) 0.015(7) 0.005(7)
C23 0.037(11) 0.087(17) 0.043(10) 0.005(10) 0.010(9) 0.005(10)
C24 0.024(9) 0.061(14) 0.067(12) 0.013(10) 0.003(9) -0.004(8)
C25 0.033(9) 0.053(13) 0.060(11) -0.003(9) 0.022(9) 0.009(8)
C26 0.033(9) 0.041(11) 0.034(8) -0.008(7) 0.016(7) 0.003(7)
C27 0.020(8) 0.069(13) 0.038(9) 0.000(8) 0.016(7) -0.005(8)
C28 0.034(8) 0.050(11) 0.018(7) -0.002(6) 0.017(7) -0.005(7)
C29 0.031(9) 0.050(12) 0.041(9) -0.001(8) 0.015(8) 0.002(8)
C30 0.034(9) 0.079(15) 0.033(8) -0.016(8) 0.017(8) -0.001(9)
C31 0.030(9) 0.058(12) 0.043(9) 0.005(8) 0.022(8) 0.003(8)
C32 0.038(10) 0.075(14) 0.018(7) 0.005(8) 0.002(7) 0.005(9)
C33 0.024(9) 0.13(2) 0.019(8) 0.007(10) -0.001(7) 0.000(10)
C34 0.011(9) 0.15(2) 0.082(15) -0.032(15) 0.007(10) 0.003(11)
C35 0.026(10) 0.14(2) 0.057(12) -0.007(13) 0.019(9) 0.005(11)
C36 0.030(9) 0.091(15) 0.022(8) 0.007(8) 0.017(7) 0.003(9)
C37 0.024(8) 0.061(12) 0.055(10) -0.008(8) 0.030(8) 0.006(8)
C38 0.020(8) 0.087(14) 0.025(7) -0.007(8) 0.020(7) 0.003(8)
C39 0.035(7) 0.051(8) 0.023(6) 0.010(5) 0.026(5) 0.000(6)
C40 0.029(8) 0.067(13) 0.040(8) -0.001(8) 0.031(7) 0.004(8)
C41 0.022(8) 0.092(15) 0.028(8) 0.006(8) 0.018(7) 0.006(8)
C42 0.040(10) 0.101(16) 0.019(8) 0.005(8) 0.016(7) -0.013(9)
C43 0.041(10) 0.113(18) 0.037(9) -0.022(10) 0.030(9) -0.018(10)
C44 0.043(11) 0.121(19) 0.025(8) -0.008(10) 0.020(8) -0.006(11)
C45 0.042(10) 0.101(17) 0.033(9) -0.013(10) 0.016(8) -0.019(10)
C46 0.024(8) 0.072(13) 0.037(9) 0.011(8) 0.019(7) 0.001(8)
C47 0.017(7) 0.054(11) 0.031(8) -0.008(7) 0.014(7) 0.001(7)
C48 0.014(7) 0.107(17) 0.023(7) 0.016(9) 0.008(6) -0.010(8)
C49 0.024(6) 0.062(9) 0.032(6) 0.012(6) 0.019(5) 0.005(6)
C50 0.019(8) 0.118(18) 0.025(8) 0.024(10) 0.011(7) 0.002(9)
C51 0.037(9) 0.050(12) 0.041(9) 0.004(8) 0.023(8) 0.005(8)
C52 0.023(9) 0.121(19) 0.049(10) 0.012(11) 0.025(8) 0.005(10)
C53 0.029(10) 0.15(2) 0.054(12) 0.015(13) 0.019(10) 0.009(12)
C54 0.064(14) 0.12(2) 0.055(12) -0.006(12) 0.047(11) -0.016(13)
C55 0.049(11) 0.097(17) 0.049(11) -0.009(10) 0.036(10) -0.009(11)
C56 0.034(9) 0.069(13) 0.024(7) 0.007(7) 0.022(7) 0.014(8)
C57 0.044(9) 0.046(11) 0.027(8) 0.001(7) 0.022(7) 0.000(8)
C58 0.028(8) 0.069(13) 0.025(7) 0.010(7) 0.023(7) 0.009(8)
C59 0.012(7) 0.088(14) 0.012(6) 0.004(7) 0.009(6) -0.007(7)
C60 0.024(8) 0.061(12) 0.010(6) 0.004(6) 0.010(6) 0.003(7)
C61 0.068(12) 0.039(11) 0.034(9) -0.004(7) 0.031(9) 0.005(9)
C62 0.101(16) 0.072(15) 0.081(14) -0.025(11) 0.081(14) -0.009(12)
C63 0.030(7) 0.050(8) 0.036(7) 0.001(6) 0.026(6) -0.004(6)
C64 0.040(9) 0.064(13) 0.033(8) -0.004(8) 0.026(8) 0.006(8)
C65 0.025(8) 0.060(12) 0.027(8) 0.007(7) 0.011(7) 0.007(8)
C66 0.065(12) 0.063(13) 0.052(10) -0.018(9) 0.053(10) -0.014(9)
C67 0.034(8) 0.043(11) 0.024(7) 0.003(7) 0.019(7) -0.012(7)
C68 0.024(9) 0.097(17) 0.047(10) -0.014(10) 0.014(8) -0.006(9)
C69 0.053(11) 0.072(14) 0.024(8) 0.003(8) 0.032(8) -0.002(9)
C70 0.049(11) 0.044(12) 0.049(10) 0.014(8) 0.026(9) 0.015(8)
C71 0.024(6) 0.039(8) 0.023(6) 0.007(5) 0.013(5) 0.007(6)
C72 0.047(6) 0.050(6) 0.044(5) 0.000(4) 0.031(4) -0.005(4)
C73 0.033(9) 0.059(12) 0.015(7) 0.011(7) 0.017(7) 0.017(8)
C74 0.067(14) 0.096(18) 0.040(10) 0.022(10) 0.016(10) 0.027(12)
C75 0.046(12) 0.096(18) 0.055(11) 0.018(11) 0.039(10) 0.031(11)
C76 0.094(18) 0.076(18) 0.13(2) 0.027(15) 0.084(17) 0.021(13)
C77 0.037(10) 0.12(2) 0.036(10) 0.015(11) 0.017(9) 0.021(11)
C78 0.085(16) 0.10(2) 0.039(10) 0.008(11) 0.019(11) 0.060(14)
C79 0.027(6) 0.052(8) 0.012(5) 0.008(5) 0.009(5) 0.004(6)
C80 0.059(11) 0.051(12) 0.024(8) 0.004(7) 0.012(8) 0.019(9)
C81 0.018(7) 0.042(10) 0.036(8) -0.007(7) 0.019(7) -0.003(6)
C82 0.073(13) 0.081(16) 0.040(10) 0.005(9) 0.042(10) 0.018(11)
C83 0.047(10) 0.063(13) 0.046(10) 0.002(9) 0.034(9) 0.026(9)
C84 0.056(12) 0.092(18) 0.042(10) -0.009(10) 0.017(10) 0.004(11)
C85 0.062(16) 0.11(2) 0.11(2) -0.009(17) 0.006(15) 0.006(15)
C86 0.12(2) 0.11(2) 0.15(2) -0.030(18) 0.12(2) -0.029(17)
C87 0.10(2) 0.10(2) 0.21(3) -0.03(2) 0.12(2) -0.016(16)
C88 0.067(13) 0.084(16) 0.045(10) -0.015(10) 0.043(10) 0.006(11)
C89 0.12(3) 0.23(4) 0.10(2) 0.01(2) 0.08(2) -0.01(3)
C90 0.30(5) 0.16(3) 0.16(3) -0.05(2) 0.18(4) -0.12(3)
C91 0.14(3) 0.23(5) 0.09(2) 0.01(3) 0.01(2) 0.12(3)
C92 0.25(2) 0.25(2) 0.25(2) 0.002(5) 0.133(13) -0.001(5)
C93 0.26(3) 0.26(3) 0.26(3) 0.000(5) 0.139(15) 0.001(5)
C94 0.24(5) 0.17(4) 0.21(4) -0.09(3) 0.17(4) -0.11(3)
O1 0.020(5) 0.076(9) 0.017(5) 0.005(5) 0.002(4) 0.005(5)
O1W 0.160(9) 0.154(10) 0.153(9) 0.006(5) 0.078(6) -0.005(5)
O2 0.023(5) 0.078(9) 0.027(5) 0.000(5) 0.020(5) -0.007(5)
O3 0.036(6) 0.068(9) 0.017(5) 0.002(5) 0.009(5) -0.001(5)
O4 0.036(6) 0.056(8) 0.035(5) 0.009(5) 0.030(5) -0.003(5)
O5 0.040(6) 0.055(8) 0.026(5) 0.013(5) 0.026(5) 0.013(5)
O6 0.043(7) 0.060(8) 0.043(6) 0.012(5) 0.030(6) 0.003(6)
O7 0.018(5) 0.053(8) 0.025(5) -0.001(5) 0.005(4) 0.008(5)
O8 0.014(5) 0.053(7) 0.023(5) 0.006(4) 0.008(4) 0.008(4)
O9 0.020(6) 0.082(10) 0.053(7) -0.006(6) 0.025(5) -0.007(5)
O10 0.014(5) 0.092(10) 0.021(5) -0.002(5) 0.004(4) -0.007(5)
O11 0.019(5) 0.059(7) 0.013(4) -0.003(4) 0.010(4) 0.002(5)
O12 0.029(6) 0.074(9) 0.033(6) -0.003(5) 0.024(5) 0.002(5)
O13 0.021(5) 0.081(9) 0.017(5) -0.002(5) 0.013(4) -0.008(5)
O14 0.014(5) 0.074(8) 0.026(5) 0.007(5) 0.016(4) 0.008(5)
O15 0.027(6) 0.137(14) 0.020(6) 0.017(7) 0.009(5) 0.023(7)
O16 0.024(5) 0.079(9) 0.025(5) 0.011(5) 0.021(5) 0.008(5)
O17 0.014(5) 0.062(8) 0.011(4) 0.011(4) 0.006(4) 0.004(4)
O18 0.035(6) 0.070(9) 0.033(6) 0.007(5) 0.021(5) 0.006(5)
O19 0.018(5) 0.047(7) 0.033(5) 0.007(5) 0.016(4) 0.001(4)
O20 0.021(5) 0.079(9) 0.024(5) 0.016(5) 0.018(4) 0.014(5)
O21 0.029(5) 0.068(8) 0.023(5) 0.007(5) 0.023(5) 0.005(5)
O22 0.021(5) 0.102(10) 0.019(5) 0.012(5) 0.010(4) 0.016(6)
O23 0.029(6) 0.057(8) 0.028(5) -0.005(5) 0.016(5) 0.003(5)
O24 0.028(5) 0.044(6) 0.019(4) -0.004(4) 0.020(4) 0.004(4)
O25 0.028(5) 0.053(7) 0.024(5) 0.003(4) 0.021(4) -0.001(5)
O26 0.029(6) 0.064(8) 0.021(5) 0.006(5) 0.012(5) 0.005(5)
O27 0.028(5) 0.058(8) 0.023(5) 0.011(5) 0.021(4) 0.001(5)
O28 0.023(5) 0.061(6) 0.017(4) -0.006(4) 0.016(4) -0.013(4)
O29 0.024(5) 0.066(8) 0.021(5) -0.004(5) 0.013(4) -0.001(5)
O30 0.037(6) 0.067(8) 0.029(5) -0.004(5) 0.025(5) -0.005(5)
O31 0.025(5) 0.035(6) 0.039(5) -0.003(5) 0.025(5) 0.000(4)
O32 0.031(6) 0.053(7) 0.021(5) 0.002(4) 0.019(4) 0.002(5)
O33 0.027(5) 0.043(7) 0.033(5) 0.014(5) 0.025(5) 0.012(4)
O34 0.016(5) 0.064(8) 0.032(5) 0.006(5) 0.016(4) -0.006(5)
O35 0.018(5) 0.051(7) 0.011(4) 0.008(4) 0.009(4) 0.005(4)
O36 0.023(4) 0.052(6) 0.023(4) 0.003(4) 0.021(4) -0.004(4)
O37 0.025(5) 0.052(7) 0.020(5) 0.012(4) 0.014(4) 0.006(5)
O38 0.028(5) 0.055(6) 0.023(4) 0.004(4) 0.023(4) 0.005(4)
O39 0.032(6) 0.053(8) 0.031(5) -0.005(5) 0.021(5) -0.011(5)
O40 0.048(7) 0.070(9) 0.043(6) 0.002(6) 0.038(6) 0.002(6)
O41 0.032(6) 0.069(9) 0.021(5) 0.000(5) 0.014(5) 0.005(5)
O42 0.014(5) 0.065(8) 0.015(4) 0.000(4) 0.009(4) -0.002(4)
O43 0.023(5) 0.064(8) 0.030(5) 0.007(5) 0.018(5) 0.004(5)
O44 0.058(7) 0.065(9) 0.036(6) -0.003(5) 0.041(6) -0.015(6)
O45 0.025(5) 0.065(8) 0.029(5) -0.006(5) 0.017(5) -0.002(5)
O46 0.029(6) 0.056(8) 0.025(5) 0.009(5) 0.017(5) 0.000(5)
O47 0.034(6) 0.056(8) 0.015(5) 0.010(5) 0.012(4) 0.007(5)
O48 0.048(8) 0.061(9) 0.051(7) 0.011(6) 0.028(6) 0.011(6)
O49 0.045(6) 0.055(8) 0.030(5) 0.004(5) 0.033(5) 0.002(6)
O50 0.028(5) 0.067(8) 0.020(5) 0.007(5) 0.020(5) 0.011(5)
O51 0.030(6) 0.092(10) 0.024(5) 0.013(6) 0.012(5) 0.005(6)
O52 0.030(6) 0.092(10) 0.024(5) 0.012(6) 0.018(5) 0.009(6)
O53 0.046(6) 0.053(6) 0.026(4) 0.005(4) 0.031(4) 0.009(5)
O54 0.040(8) 0.098(12) 0.069(8) 0.027(8) 0.034(7) 0.027(7)
O55 0.039(5) 0.064(7) 0.037(5) 0.005(5) 0.031(5) 0.020(5)
O56 0.055(8) 0.097(11) 0.038(7) 0.011(6) 0.033(6) 0.016(7)
O57 0.029(6) 0.078(10) 0.036(6) 0.009(6) 0.018(5) 0.002(6)
O58 0.008(5) 0.079(9) 0.026(5) 0.010(5) 0.009(4) 0.009(5)
O59 0.023(5) 0.085(9) 0.021(5) 0.005(5) 0.014(5) 0.015(5)
O60 0.031(6) 0.071(8) 0.030(5) 0.014(5) 0.026(5) 0.013(5)
O61 0.026(6) 0.075(9) 0.026(5) 0.006(5) 0.020(5) 0.005(5)
O62 0.055(8) 0.091(10) 0.016(5) 0.003(6) 0.013(6) 0.012(7)
O63 0.056(10) 0.063(11) 0.125(13) 0.009(10) 0.009(9) 0.004(8)
O64 0.104(13) 0.074(12) 0.173(16) -0.041(11) 0.108(13) -0.023(9)
O65 0.081(13) 0.100(16) 0.33(3) 0.076(18) 0.123(18) 0.038(11)
O66 0.039(6) 0.069(9) 0.036(6) 0.001(5) 0.027(5) 0.003(6)
O67 0.26(3) 0.126(19) 0.101(14) -0.015(12) 0.127(18) -0.049(18)
O68 0.210(13) 0.209(13) 0.209(13) -0.005(5) 0.111(8) 0.005(5)
O69 0.24(3) 0.21(3) 0.19(2) -0.02(2) 0.17(3) 0.04(2)
O70 0.16(2) 0.21(3) 0.142(18) -0.052(18) 0.053(17) -0.15(2)
O71 0.23(4) 0.19(3) 0.22(3) -0.04(2) 0.06(3) -0.01(3)
O72 0.26(4) 0.19(3) 0.19(3) -0.02(2) 0.14(3) -0.03(3)

loop_
_atom_type_symbol
_atom_type_description
_atom_type_scat_dispersion_real
_atom_type_scat_dispersion_imag
_atom_type_scat_source
C C 0.0033 0.0016 'International Tables Vol C Tables 4.2.6.8 and 6.1.1.4'
Gd Gd -0.1653 3.9035 'International Tables Vol C Tables 4.2.6.8 and 6.1.1.4'
Mo Mo -1.6832 0.6857 'International Tables Vol C Tables 4.2.6.8 and 6.1.1.4'
N N 0.0061 0.0033 'International Tables Vol C Tables 4.2.6.8 and 6.1.1.4'
O O 0.0106 0.0060 'International Tables Vol C Tables 4.2.6.8 and 6.1.1.4'
H H 0.0000 0.0000 'International Tables Vol C Tables 4.2.6.8 and 6.1.1.4'

loop_
_geom_angle_atom_site_label_1
_geom_angle_atom_site_label_2
_geom_angle_atom_site_label_3
_geom_angle
O2 Gd1 O19 88.9(4)
O2 Gd1 O8 96.4(3)
O19 Gd1 O8 144.7(3)
O2 Gd1 O35 69.6(3)
O19 Gd1 O35 80.9(3)
O8 Gd1 O35 68.5(3)
O2 Gd1 O1 134.7(3)
O19 Gd1 O1 73.2(3)
O8 Gd1 O1 122.3(3)
O35 Gd1 O1 142.6(4)
O2 Gd1 O29 141.7(3)
O19 Gd1 O29 71.6(3)
O8 Gd1 O29 83.3(3)
O35 Gd1 O29 74.9(3)
O1 Gd1 O29 71.6(3)
O2 Gd1 O9 101.8(4)
O19 Gd1 O9 146.3(3)
O8 Gd1 O9 66.5(3)
O35 Gd1 O9 132.8(3)
O1 Gd1 O9 76.8(4)
O29 Gd1 O9 112.8(3)
O2 Gd1 N1 66.9(3)
O19 Gd1 N1 82.6(4)
O8 Gd1 N1 131.5(4)
O35 Gd1 N1 133.5(3)
O1 Gd1 N1 69.7(4)
O29 Gd1 N1 138.2(3)
O9 Gd1 N1 72.8(4)
O2 Gd1 Gd5 125.8(3)
O19 Gd1 Gd5 40.3(2)
O8 Gd1 Gd5 134.6(2)
O35 Gd1 Gd5 108.1(2)
O1 Gd1 Gd5 36.8(3)
O29 Gd1 Gd5 53.9(2)
O9 Gd1 Gd5 113.3(3)
N1 Gd1 Gd5 85.2(3)
O2 Gd1 Gd3 85.1(2)
O19 Gd1 Gd3 113.8(2)
O8 Gd1 Gd3 32.9(2)
O35 Gd1 Gd3 35.9(2)
O1 Gd1 Gd3 140.2(2)
O29 Gd1 Gd3 74.0(2)
O9 Gd1 Gd3 99.0(2)
N1 Gd1 Gd3 147.7(3)
Gd5 Gd1 Gd3 125.70(3)
O2 Gd1 Gd2 33.6(3)
O19 Gd1 Gd2 80.5(2)
O8 Gd1 Gd2 84.8(2)
O35 Gd1 Gd2 36.3(2)
O1 Gd1 Gd2 152.1(2)
O29 Gd1 Gd2 109.0(2)
O9 Gd1 Gd2 124.9(3)
N1 Gd1 Gd2 98.1(2)
Gd5 Gd1 Gd2 120.05(3)
Gd3 Gd1 Gd2 60.265(19)
O5 Gd2 O2 95.2(3)
O5 Gd2 O23 89.0(4)
O2 Gd2 O23 145.8(4)
O5 Gd2 O35 68.5(3)
O2 Gd2 O35 68.3(3)
O23 Gd2 O35 82.0(3)
O5 Gd2 O4 135.3(3)
O2 Gd2 O4 122.5(3)
O23 Gd2 O4 73.3(3)
O35 Gd2 O4 143.7(3)
O5 Gd2 O21 141.7(3)
O2 Gd2 O21 83.4(3)
O23 Gd2 O21 72.8(3)
O35 Gd2 O21 75.7(3)
O4 Gd2 O21 71.9(3)
O5 Gd2 O3 101.3(4)
O2 Gd2 O3 66.2(3)
O23 Gd2 O3 145.9(3)
O35 Gd2 O3 132.1(3)
O4 Gd2 O3 76.8(4)
O21 Gd2 O3 112.7(3)
O5 Gd2 N2 67.1(3)
O2 Gd2 N2 134.0(4)
O23 Gd2 N2 78.7(4)
O35 Gd2 N2 131.6(3)
O4 Gd2 N2 69.2(3)
O21 Gd2 N2 136.9(3)
O3 Gd2 N2 75.7(3)
O5 Gd2 Gd6 126.0(3)
O2 Gd2 Gd6 135.9(3)
O23 Gd2 Gd6 40.3(2)
O35 Gd2 Gd6 109.4(2)
O4 Gd2 Gd6 36.6(3)
O21 Gd2 Gd6 55.1(2)
O3 Gd2 Gd6 113.3(3)
N2 Gd2 Gd6 82.3(3)
O5 Gd2 Gd1 84.3(2)
O2 Gd2 Gd1 32.6(2)
O23 Gd2 Gd1 115.0(2)
O35 Gd2 Gd1 36.0(2)
O4 Gd2 Gd1 140.4(2)
O21 Gd2 Gd1 74.2(2)
O3 Gd2 Gd1 98.4(2)
N2 Gd2 Gd1 148.6(3)
Gd6 Gd2 Gd1 127.02(3)
O5 Gd2 Gd3 33.2(2)
O2 Gd2 Gd3 83.9(2)
O23 Gd2 Gd3 81.3(2)
O35 Gd2 Gd3 35.6(2)
O4 Gd2 Gd3 153.0(2)
O21 Gd2 Gd3 109.3(2)
O3 Gd2 Gd3 123.9(3)
N2 Gd2 Gd3 97.3(3)
Gd6 Gd2 Gd3 120.91(3)
Gd1 Gd2 Gd3 59.785(18)
O8 Gd3 O5 96.3(3)
O8 Gd3 O27 88.6(3)
O5 Gd3 O27 144.6(3)
O8 Gd3 O35 69.7(3)
O5 Gd3 O35 68.9(3)
O27 Gd3 O35 80.2(3)
O8 Gd3 O7 134.7(3)
O5 Gd3 O7 122.0(3)
O27 Gd3 O7 74.2(3)
O35 Gd3 O7 142.9(3)
O8 Gd3 O25 142.9(3)
O5 Gd3 O25 82.3(3)
O27 Gd3 O25 73.3(3)
O35 Gd3 O25 75.4(3)
O7 Gd3 O25 71.8(3)
O8 Gd3 O6 102.7(4)
O5 Gd3 O6 65.9(3)
O27 Gd3 O6 146.8(3)
O35 Gd3 O6 133.0(3)
O7 Gd3 O6 75.8(4)
O25 Gd3 O6 110.2(3)
O8 Gd3 N3 66.6(3)
O5 Gd3 N3 134.0(4)
O27 Gd3 N3 79.9(4)
O35 Gd3 N3 132.0(3)
O7 Gd3 N3 69.3(3)
O25 Gd3 N3 137.3(3)
O6 Gd3 N3 76.4(4)
O8 Gd3 Gd4 125.6(2)
O5 Gd3 Gd4 135.2(3)
O27 Gd3 Gd4 40.8(2)
O35 Gd3 Gd4 108.3(2)
O7 Gd3 Gd4 37.0(2)
O25 Gd3 Gd4 55.3(2)
O6 Gd3 Gd4 112.6(3)
N3 Gd3 Gd4 82.8(3)
O8 Gd3 Gd1 33.9(2)
O5 Gd3 Gd1 84.4(2)
O27 Gd3 Gd1 80.3(2)
O35 Gd3 Gd1 36.0(2)
O7 Gd3 Gd1 152.9(2)
O25 Gd3 Gd1 109.7(2)
O6 Gd3 Gd1 125.5(3)
N3 Gd3 Gd1 97.6(2)
Gd4 Gd3 Gd1 120.41(3)
O8 Gd3 Gd2 85.3(2)
O5 Gd3 Gd2 33.2(2)
O27 Gd3 Gd2 113.2(2)
O35 Gd3 Gd2 36.0(2)
O7 Gd3 Gd2 139.9(2)
O25 Gd3 Gd2 73.2(2)
O6 Gd3 Gd2 98.8(2)
N3 Gd3 Gd2 149.2(3)
Gd4 Gd3 Gd2 125.92(3)
Gd1 Gd3 Gd2 59.951(19)
O10 Gd4 O7 88.1(4)
O10 Gd4 O42 73.3(3)
O7 Gd4 O42 97.3(3)
O10 Gd4 O36 128.8(4)
O7 Gd4 O36 127.4(3)
O42 Gd4 O36 67.1(3)
O10 Gd4 O11 123.1(3)
O7 Gd4 O11 122.5(3)
O42 Gd4 O11 135.1(3)
O36 Gd4 O11 72.0(3)
O10 Gd4 O27 157.5(4)
O7 Gd4 O27 72.4(3)
O42 Gd4 O27 119.2(3)
O36 Gd4 O27 73.3(3)
O11 Gd4 O27 63.0(3)
O10 Gd4 N4 70.4(4)
O7 Gd4 N4 85.6(4)
O42 Gd4 N4 143.5(3)
O36 Gd4 N4 137.0(3)
O11 Gd4 N4 66.4(3)
O27 Gd4 N4 96.5(3)
O10 Gd4 O46 77.4(4)
O7 Gd4 O46 165.5(3)
O42 Gd4 O46 78.9(3)
O36 Gd4 O46 64.3(3)
O11 Gd4 O46 67.0(3)
O27 Gd4 O46 121.8(3)
N4 Gd4 O46 89.2(4)
O10 Gd4 Gd9 119.5(3)
O7 Gd4 Gd9 151.9(2)
O42 Gd4 Gd9 96.1(2)
O36 Gd4 Gd9 39.63(19)
O11 Gd4 Gd9 39.0(2)
O27 Gd4 Gd9 79.5(2)
N4 Gd4 Gd9 97.9(3)
O46 Gd4 Gd9 42.5(2)
O10 Gd4 Gd3 126.0(3)
O7 Gd4 Gd3 38.4(2)
O42 Gd4 Gd3 101.1(2)
O36 Gd4 Gd3 93.2(2)
O11 Gd4 Gd3 99.0(2)
O27 Gd4 Gd3 37.4(2)
N4 Gd4 Gd3 103.4(3)
O46 Gd4 Gd3 155.9(2)
Gd9 Gd4 Gd3 114.47(3)
O10 Gd4 Gd8 95.5(3)
O7 Gd4 Gd8 125.6(2)
O42 Gd4 Gd8 35.0(2)
O36 Gd4 Gd8 35.3(2)
O11 Gd4 Gd8 100.3(2)
O27 Gd4 Gd8 104.7(2)
N4 Gd4 Gd8 146.2(3)
O46 Gd4 Gd8 57.3(2)
Gd9 Gd4 Gd8 61.54(2)
Gd3 Gd4 Gd8 109.47(2)
O13 Gd5 O1 89.3(4)
O13 Gd5 O14 122.2(3)
O1 Gd5 O14 121.6(4)
O13 Gd5 O50 72.8(3)
O1 Gd5 O50 99.5(4)
O14 Gd5 O50 134.3(4)
O13 Gd5 O37 130.2(3)
O1 Gd5 O37 127.0(3)
O14 Gd5 O37 70.7(3)
O50 Gd5 O37 68.8(3)
O13 Gd5 O19 157.1(4)
O1 Gd5 O19 71.0(3)
O14 Gd5 O19 63.5(3)
O50 Gd5 O19 120.8(3)
O37 Gd5 O19 72.5(3)
O13 Gd5 N5 70.6(3)
O1 Gd5 N5 83.2(4)
O14 Gd5 N5 67.1(4)
O50 Gd5 N5 143.3(3)
O37 Gd5 N5 137.1(4)
O19 Gd5 N5 94.9(3)
O13 Gd5 O52 77.7(4)
O1 Gd5 O52 167.0(3)
O14 Gd5 O52 67.7(3)
O50 Gd5 O52 75.7(3)
O37 Gd5 O52 63.1(3)
O19 Gd5 O52 121.9(3)
N5 Gd5 O52 93.5(4)
O13 Gd5 Gd11 119.2(3)
O1 Gd5 Gd11 150.4(2)
O14 Gd5 Gd11 37.9(3)
O50 Gd5 Gd11 96.5(2)
O37 Gd5 Gd11 39.6(2)
O19 Gd5 Gd11 79.5(2)
N5 Gd5 Gd11 98.5(3)
O52 Gd5 Gd11 42.4(2)
O13 Gd5 Gd1 126.4(3)
O1 Gd5 Gd1 37.6(2)
O14 Gd5 Gd1 99.3(2)
O50 Gd5 Gd1 102.8(2)
O37 Gd5 Gd1 92.6(2)
O19 Gd5 Gd1 37.1(2)
N5 Gd5 Gd1 101.2(3)
O52 Gd5 Gd1 154.8(2)
Gd11 Gd5 Gd1 114.34(2)
O13 Gd5 Gd10 96.7(3)
O1 Gd5 Gd10 127.9(2)
O14 Gd5 Gd10 98.2(3)
O50 Gd5 Gd10 36.5(2)
O37 Gd5 Gd10 35.4(2)
O19 Gd5 Gd10 104.5(2)
N5 Gd5 Gd10 147.3(3)
O52 Gd5 Gd10 53.9(2)
Gd11 Gd5 Gd10 60.56(2)
Gd1 Gd5 Gd10 110.20(2)
O16 Gd6 O4 87.3(4)
O16 Gd6 O58 73.2(3)
O4 Gd6 O58 96.4(4)
O16 Gd6 O17 123.5(3)
O4 Gd6 O17 123.0(3)
O58 Gd6 O17 135.6(4)
O16 Gd6 O38 130.3(3)
O4 Gd6 O38 126.5(3)
O58 Gd6 O38 68.3(3)
O17 Gd6 O38 71.6(3)
O16 Gd6 O23 156.4(4)
O4 Gd6 O23 72.0(3)
O58 Gd6 O23 119.3(3)
O17 Gd6 O23 63.5(3)
O38 Gd6 O23 72.7(3)
O16 Gd6 N6 71.2(4)
O4 Gd6 N6 85.5(4)
O58 Gd6 N6 144.2(3)
O17 Gd6 N6 66.1(3)
O38 Gd6 N6 136.7(4)
O23 Gd6 N6 95.4(4)
O16 Gd6 O60 78.4(4)
O4 Gd6 O60 165.4(3)
O58 Gd6 O60 77.0(3)
O17 Gd6 O60 68.5(3)
O38 Gd6 O60 63.5(3)
O23 Gd6 O60 122.6(3)
N6 Gd6 O60 92.3(4)
O16 Gd6 Gd7 121.1(3)
O4 Gd6 Gd7 151.1(2)
O58 Gd6 Gd7 96.9(3)
O17 Gd6 Gd7 38.7(2)
O38 Gd6 Gd7 39.3(2)
O23 Gd6 Gd7 79.1(2)
N6 Gd6 Gd7 98.2(3)
O60 Gd6 Gd7 43.5(2)
O16 Gd6 Gd2 124.9(3)
O4 Gd6 Gd2 38.1(2)
O58 Gd6 Gd2 100.1(2)
O17 Gd6 Gd2 99.8(2)
O38 Gd6 Gd2 92.3(2)
O23 Gd6 Gd2 37.5(2)
N6 Gd6 Gd2 103.0(3)
O60 Gd6 Gd2 155.2(2)
Gd7 Gd6 Gd2 113.97(2)
O16 Gd6 Gd12 96.5(3)
O4 Gd6 Gd12 125.2(2)
O58 Gd6 Gd12 35.9(3)
O17 Gd6 Gd12 99.8(2)
O38 Gd6 Gd12 35.7(2)
O23 Gd6 Gd12 104.6(2)
N6 Gd6 Gd12 147.1(3)
O60 Gd6 Gd12 54.9(2)
Gd7 Gd6 Gd12 61.32(2)
Gd2 Gd6 Gd12 108.82(2)
O17 Gd7 O39 112.5(3)
O17 Gd7 O38 75.1(3)
O39 Gd7 O38 143.6(3)
O17 Gd7 O24 67.7(3)
O39 Gd7 O24 69.8(3)
O38 Gd7 O24 81.9(3)
O17 Gd7 O18 67.9(4)
O39 Gd7 O18 78.6(3)
O38 Gd7 O18 133.5(3)
O24 Gd7 O18 107.7(3)
O17 Gd7 O62 140.2(3)
O39 Gd7 O62 77.4(4)
O38 Gd7 O62 120.7(3)
O24 Gd7 O62 144.7(4)
O18 Gd7 O62 77.3(4)
O17 Gd7 O61 136.5(3)
O39 Gd7 O61 110.9(4)
O38 Gd7 O61 71.0(4)
O24 Gd7 O61 131.0(3)
O18 Gd7 O61 120.6(3)
O62 Gd7 O61 51.1(3)
O17 Gd7 O60 69.8(3)
O39 Gd7 O60 150.7(3)
O38 Gd7 O60 65.6(3)
O24 Gd7 O60 131.7(3)
O18 Gd7 O60 75.6(3)
O62 Gd7 O60 83.6(4)
O61 Gd7 O60 71.9(3)
O17 Gd7 O31 127.3(3)
O39 Gd7 O31 69.3(3)
O38 Gd7 O31 78.1(3)
O24 Gd7 O31 64.2(3)
O18 Gd7 O31 147.7(3)
O62 Gd7 O31 92.5(3)
O61 Gd7 O31 70.7(3)
O60 Gd7 O31 134.3(3)
O17 Gd7 C83 144.7(4)
O39 Gd7 C83 95.0(5)
O38 Gd7 C83 96.1(4)
O24 Gd7 C83 146.0(4)
O18 Gd7 C83 98.2(4)
O62 Gd7 C83 25.1(4)
O61 Gd7 C83 26.0(4)
O60 Gd7 C83 75.4(4)
O31 Gd7 C83 82.1(4)
O17 Gd7 Mo2 44.1(2)
O39 Gd7 Mo2 92.2(3)
O38 Gd7 Mo2 68.2(2)
O24 Gd7 Mo2 26.0(2)
O18 Gd7 Mo2 100.6(3)
O62 Gd7 Mo2 169.6(3)
O61 Gd7 Mo2 135.4(2)
O60 Gd7 Mo2 105.9(3)
O31 Gd7 Mo2 83.9(2)
C83 Gd7 Mo2 160.9(3)
O17 Gd7 Gd6 39.9(2)
O39 Gd7 Gd6 151.5(3)
O38 Gd7 Gd6 42.0(2)
O24 Gd7 Gd6 88.0(2)
O18 Gd7 Gd6 92.0(3)
O62 Gd7 Gd6 127.1(3)
O61 Gd7 Gd6 97.1(3)
O60 Gd7 Gd6 43.9(3)
O31 Gd7 Gd6 117.8(2)
C83 Gd7 Gd6 113.1(4)
Mo2 Gd7 Gd6 62.87(3)
O24 Gd8 O42 75.6(3)
O24 Gd8 O36 80.1(3)
O42 Gd8 O36 68.0(3)
O24 Gd8 O43 133.9(3)
O42 Gd8 O43 125.2(3)
O36 Gd8 O43 73.7(3)
O24 Gd8 O45 148.1(3)
O42 Gd8 O45 73.2(3)
O36 Gd8 O45 93.9(3)
O43 Gd8 O45 71.9(3)
O24 Gd8 O41 80.6(3)
O42 Gd8 O41 52.7(3)
O36 Gd8 O41 120.5(3)
O43 Gd8 O41 145.5(3)
O45 Gd8 O41 75.7(3)
O24 Gd8 O39 68.9(3)
O42 Gd8 O39 121.3(3)
O36 Gd8 O39 142.2(3)
O43 Gd8 O39 113.1(3)
O45 Gd8 O39 123.8(3)
O41 Gd8 O39 76.0(3)
O24 Gd8 O31 65.9(3)
O42 Gd8 O31 133.2(3)
O36 Gd8 O31 79.7(3)
O43 Gd8 O31 72.5(3)
O45 Gd8 O31 144.2(3)
O41 Gd8 O31 137.7(3)
O39 Gd8 O31 68.4(3)
O24 Gd8 O40 119.5(3)
O42 Gd8 O40 124.5(3)
O36 Gd8 O40 157.7(3)
O43 Gd8 O40 84.4(3)
O45 Gd8 O40 74.9(3)
O41 Gd8 O40 76.1(4)
O39 Gd8 O40 51.6(3)
O31 Gd8 O40 97.9(3)
O24 Gd8 C63 76.5(4)
O42 Gd8 C63 26.3(4)
O36 Gd8 C63 94.1(4)
O43 Gd8 C63 141.6(4)
O45 Gd8 C63 72.8(4)
O41 Gd8 C63 26.4(4)
O39 Gd8 C63 98.9(4)
O31 Gd8 C63 142.4(4)
O40 Gd8 C63 100.6(4)
O24 Gd8 C61 94.0(4)
O42 Gd8 C61 124.0(4)
O36 Gd8 C61 165.2(4)
O43 Gd8 C61 101.7(4)
O45 Gd8 C61 98.1(4)
O41 Gd8 C61 71.3(4)
O39 Gd8 C61 26.4(4)
O31 Gd8 C61 85.5(4)
O40 Gd8 C61 25.5(4)
C63 Gd8 C61 97.7(5)
O24 Gd8 Gd7 39.3(2)
O42 Gd8 Gd7 113.2(2)
O36 Gd8 Gd7 104.4(2)
O43 Gd8 Gd7 113.3(2)
O45 Gd8 Gd7 161.7(2)
O41 Gd8 Gd7 94.4(2)
O39 Gd8 Gd7 38.0(2)
O31 Gd8 Gd7 43.3(2)
O40 Gd8 Gd7 87.9(2)
C63 Gd8 Gd7 105.0(3)
C61 Gd8 Gd7 64.0(4)
O11 Gd9 O36 75.5(3)
O11 Gd9 O47 115.5(3)
O36 Gd9 O47 143.9(3)
O11 Gd9 O28 66.0(3)
O36 Gd9 O28 82.6(3)
O47 Gd9 O28 72.6(3)
O11 Gd9 O44 134.8(3)
O36 Gd9 O44 119.0(3)
O47 Gd9 O44 79.1(4)
O28 Gd9 O44 151.0(3)
O11 Gd9 O12 67.6(4)
O36 Gd9 O12 136.6(3)
O47 Gd9 O12 75.3(3)
O28 Gd9 O12 101.6(3)
O44 Gd9 O12 76.5(3)
O11 Gd9 O46 70.1(3)
O36 Gd9 O46 66.7(3)
O47 Gd9 O46 148.9(3)
O28 Gd9 O46 131.3(4)
O44 Gd9 O46 77.3(4)
O12 Gd9 O46 79.7(3)
O11 Gd9 O43 138.9(3)
O36 Gd9 O43 71.9(3)
O47 Gd9 O43 105.6(3)
O28 Gd9 O43 131.7(3)
O44 Gd9 O43 51.3(3)
O12 Gd9 O43 125.1(3)
O46 Gd9 O43 74.3(3)
O11 Gd9 O32 127.6(3)
O36 Gd9 O32 78.4(3)
O47 Gd9 O32 67.7(3)
O28 Gd9 O32 66.2(3)
O44 Gd9 O32 97.6(3)
O12 Gd9 O32 143.0(3)
O46 Gd9 O32 135.4(3)
O43 Gd9 O32 68.9(3)
O11 Gd9 C65 143.0(3)
O36 Gd9 C65 95.4(4)
O47 Gd9 C65 93.2(4)
O28 Gd9 C65 149.7(4)
O44 Gd9 C65 25.4(4)
O12 Gd9 C65 100.4(4)
O46 Gd9 C65 73.3(4)
O43 Gd9 C65 25.9(4)
O32 Gd9 C65 83.7(4)
O11 Gd9 Mo3 42.8(2)
O36 Gd9 Mo3 68.7(2)
O47 Gd9 Mo3 95.5(3)
O28 Gd9 Mo3 25.8(2)
O44 Gd9 Mo3 172.2(2)
O12 Gd9 Mo3 96.8(3)
O46 Gd9 Mo3 105.6(3)
O43 Gd9 Mo3 136.4(2)
O32 Gd9 Mo3 85.4(2)
C65 Gd9 Mo3 162.2(3)
O11 Gd9 Gd4 41.4(2)
O36 Gd9 Gd4 41.2(2)
O47 Gd9 Gd4 155.8(3)
O28 Gd9 Gd4 87.8(2)
O44 Gd9 Gd4 121.1(3)
O12 Gd9 Gd4 95.5(3)
O46 Gd9 Gd4 44.2(2)
O43 Gd9 Gd4 97.9(2)
O32 Gd9 Gd4 117.6(2)
C65 Gd9 Gd4 110.5(3)
Mo3 Gd9 Gd4 62.89(3)
O53 Gd10 O37 74.7(3)
O53 Gd10 O28 135.7(3)
O37 Gd10 O28 79.2(3)
O53 Gd10 O50 126.8(3)
O37 Gd10 O50 69.9(3)
O28 Gd10 O50 73.7(3)
O53 Gd10 O51 73.3(3)
O37 Gd10 O51 97.3(3)
O28 Gd10 O51 145.9(4)
O50 Gd10 O51 73.3(4)
O53 Gd10 O49 145.6(3)
O37 Gd10 O49 122.5(4)
O28 Gd10 O49 78.7(3)
O50 Gd10 O49 53.1(3)
O51 Gd10 O49 74.9(3)
O53 Gd10 O47 111.9(4)
O37 Gd10 O47 142.3(3)
O28 Gd10 O47 71.0(3)
O50 Gd10 O47 120.6(3)
O51 Gd10 O47 120.4(3)
O49 Gd10 O47 74.0(3)
O53 Gd10 O48 80.3(4)
O37 Gd10 O48 154.9(3)
O28 Gd10 O48 122.0(3)
O50 Gd10 O48 126.1(3)
O51 Gd10 O48 72.9(4)
O49 Gd10 O48 78.1(4)
O47 Gd10 O48 51.7(3)
O53 Gd10 O32 73.0(3)
O37 Gd10 O32 80.3(3)
O28 Gd10 O32 67.7(3)
O50 Gd10 O32 134.8(3)
O51 Gd10 O32 145.6(4)
O49 Gd10 O32 135.1(3)
O47 Gd10 O32 67.5(3)
O48 Gd10 O32 94.8(3)
O53 Gd10 C69 98.6(4)
O37 Gd10 C69 162.7(4)
O28 Gd10 C69 95.9(4)
O50 Gd10 C69 125.0(4)
O51 Gd10 C69 95.9(4)
O49 Gd10 C69 71.9(4)
O47 Gd10 C69 25.8(4)
O48 Gd10 C69 26.1(4)
O32 Gd10 C69 82.5(4)
O53 Gd10 C71 142.9(3)
O37 Gd10 C71 96.0(4)
O28 Gd10 C71 74.3(3)
O50 Gd10 C71 26.4(4)
O51 Gd10 C71 72.4(4)
O49 Gd10 C71 26.7(4)
O47 Gd10 C71 97.5(4)
O48 Gd10 C71 102.6(4)
O32 Gd10 C71 141.9(3)
C69 Gd10 C71 98.6(4)
O53 Gd10 Gd9 115.1(2)
O37 Gd10 Gd9 104.0(2)
O28 Gd10 Gd9 39.7(2)
O50 Gd10 Gd9 111.1(2)
O51 Gd10 Gd9 158.5(3)
O49 Gd10 Gd9 90.9(2)
O47 Gd10 Gd9 38.6(2)
O48 Gd10 Gd9 88.7(3)
O32 Gd10 Gd9 44.3(2)
C69 Gd10 Gd9 63.9(3)
C71 Gd10 Gd9 101.9(3)
O14 Gd11 O55 114.4(4)
O14 Gd11 O37 74.2(3)
O55 Gd11 O37 143.1(3)
O14 Gd11 O20 67.0(3)
O55 Gd11 O20 71.0(4)
O37 Gd11 O20 81.3(3)
O14 Gd11 O15 67.1(4)
O55 Gd11 O15 80.2(4)
O37 Gd11 O15 132.3(4)
O20 Gd11 O15 106.9(4)
O14 Gd11 O52 70.4(4)
O55 Gd11 O52 151.5(3)
O37 Gd11 O52 65.1(3)
O20 Gd11 O52 131.3(4)
O15 Gd11 O52 76.2(3)
O14 Gd11 O54 138.7(4)
O55 Gd11 O54 77.6(4)
O37 Gd11 O54 121.0(4)
O20 Gd11 O54 146.9(4)
O15 Gd11 O54 77.2(5)
O52 Gd11 O54 81.8(4)
O14 Gd11 O53 138.1(3)
O55 Gd11 O53 107.5(4)
O37 Gd11 O53 72.5(3)
O20 Gd11 O53 130.4(3)
O15 Gd11 O53 122.0(4)
O52 Gd11 O53 72.9(3)
O54 Gd11 O53 51.0(4)
O14 Gd11 O33 125.7(3)
O55 Gd11 O33 68.5(3)
O37 Gd11 O33 77.7(3)
O20 Gd11 O33 63.5(3)
O15 Gd11 O33 148.7(3)
O52 Gd11 O33 133.6(3)
O54 Gd11 O33 95.5(4)
O53 Gd11 O33 70.0(3)
O14 Gd11 C75 147.2(4)
O55 Gd11 C75 91.6(4)
O37 Gd11 C75 97.4(4)
O20 Gd11 C75 144.3(4)
O15 Gd11 C75 100.3(5)
O52 Gd11 C75 77.3(5)
O54 Gd11 C75 25.4(4)
O53 Gd11 C75 25.7(4)
O33 Gd11 C75 81.2(4)
O14 Gd11 Mo1 43.3(2)
O55 Gd11 Mo1 93.6(3)
O37 Gd11 Mo1 67.6(2)
O20 Gd11 Mo1 25.9(3)
O15 Gd11 Mo1 99.3(4)
O52 Gd11 Mo1 105.7(3)
O54 Gd11 Mo1 170.9(3)
O53 Gd11 Mo1 135.7(2)
O33 Gd11 Mo1 83.2(2)
C75 Gd11 Mo1 160.4(4)
O14 Gd11 Gd5 40.1(2)
O55 Gd11 Gd5 153.5(3)
O37 Gd11 Gd5 41.3(2)
O20 Gd11 Gd5 87.8(3)
O15 Gd11 Gd5 91.3(3)
O52 Gd11 Gd5 43.7(3)
O54 Gd11 Gd5 125.2(3)
O53 Gd11 Gd5 98.3(2)
O33 Gd11 Gd5 116.8(2)
C75 Gd11 Gd5 114.7(3)
Mo1 Gd11 Gd5 62.80(3)
O20 Gd12 O38 80.5(3)
O20 Gd12 O61 133.7(3)
O38 Gd12 O61 72.1(4)
O20 Gd12 O58 75.7(3)
O38 Gd12 O58 69.2(3)
O61 Gd12 O58 124.7(3)
O20 Gd12 O59 149.7(4)
O38 Gd12 O59 97.1(3)
O61 Gd12 O59 72.0(3)
O58 Gd12 O59 75.2(4)
O20 Gd12 O57 81.7(3)
O38 Gd12 O57 121.8(4)
O61 Gd12 O57 144.6(3)
O58 Gd12 O57 52.8(3)
O59 Gd12 O57 73.9(3)
O20 Gd12 O55 68.4(3)
O38 Gd12 O55 141.4(3)
O61 Gd12 O55 113.7(4)
O58 Gd12 O55 121.3(3)
O59 Gd12 O55 121.3(3)
O57 Gd12 O55 76.8(4)
O20 Gd12 O33 65.5(3)
O38 Gd12 O33 77.8(3)
O61 Gd12 O33 72.5(3)
O58 Gd12 O33 132.3(3)
O59 Gd12 O33 144.0(4)
O57 Gd12 O33 139.0(3)
O55 Gd12 O33 68.9(3)
O20 Gd12 O56 119.4(3)
O38 Gd12 O56 154.4(4)
O61 Gd12 O56 82.2(4)
O58 Gd12 O56 128.6(3)
O59 Gd12 O56 73.9(3)
O57 Gd12 O56 79.5(4)
O55 Gd12 O56 51.3(3)
O33 Gd12 O56 95.3(3)
O20 Gd12 C79 77.3(4)
O38 Gd12 C79 96.0(4)
O61 Gd12 C79 141.0(3)
O58 Gd12 C79 27.0(3)
O59 Gd12 C79 72.9(4)
O57 Gd12 C79 25.9(4)
O55 Gd12 C79 98.8(4)
O33 Gd12 C79 142.8(4)
O56 Gd12 C79 103.8(4)
O20 Gd12 C77 93.9(5)
O38 Gd12 C77 161.1(4)
O61 Gd12 C77 100.0(5)
O58 Gd12 C77 127.3(5)
O59 Gd12 C77 96.7(5)
O57 Gd12 C77 74.7(5)
O55 Gd12 C77 26.0(4)
O33 Gd12 C77 83.4(4)
O56 Gd12 C77 25.4(5)
C79 Gd12 C77 100.4(5)
O20 Gd12 Gd11 38.4(2)
O38 Gd12 Gd11 104.0(2)
O61 Gd12 Gd11 114.3(2)
O58 Gd12 Gd11 112.3(2)
O59 Gd12 Gd11 158.9(2)
O57 Gd12 Gd11 94.6(2)
O55 Gd12 Gd11 37.6(2)
O33 Gd12 Gd11 44.4(2)
O56 Gd12 Gd11 86.7(2)
C79 Gd12 Gd11 104.6(3)
C77 Gd12 Gd11 62.8(4)
O22 Mo1 O21 104.8(5)
O22 Mo1 O19 111.6(5)
O21 Mo1 O19 103.8(4)
O22 Mo1 O20 112.3(5)
O21 Mo1 O20 104.1(4)
O19 Mo1 O20 118.6(4)
O22 Mo1 O14 86.1(4)
O21 Mo1 O14 169.1(4)
O19 Mo1 O14 71.4(4)
O20 Mo1 O14 71.1(4)
O22 Mo1 Gd11 111.5(4)
O21 Mo1 Gd11 133.3(4)
O19 Mo1 Gd11 89.5(3)
O20 Mo1 Gd11 34.7(3)
O14 Mo1 Gd11 38.9(2)
O26 Mo2 O25 104.4(4)
O26 Mo2 O23 111.4(5)
O25 Mo2 O23 103.8(4)
O26 Mo2 O24 111.3(5)
O25 Mo2 O24 105.1(4)
O23 Mo2 O24 119.2(4)
O26 Mo2 Gd7 110.6(4)
O25 Mo2 Gd7 135.2(3)
O23 Mo2 Gd7 88.7(3)
O24 Mo2 Gd7 36.0(3)
O30 Mo3 O29 104.1(5)
O30 Mo3 O28 112.1(5)
O29 Mo3 O28 104.2(5)
O30 Mo3 O27 111.5(5)
O29 Mo3 O27 102.8(4)
O28 Mo3 O27 120.1(4)
O30 Mo3 O11 84.8(4)
O29 Mo3 O11 171.1(4)
O28 Mo3 O11 72.7(4)
O27 Mo3 O11 72.6(4)
O30 Mo3 Gd9 111.7(4)
O29 Mo3 Gd9 134.3(3)
O28 Mo3 Gd9 36.1(3)
O27 Mo3 Gd9 89.8(3)
O11 Mo3 Gd9 39.7(2)
O34 Mo4 O31 110.0(4)
O34 Mo4 O33 109.5(4)
O31 Mo4 O33 110.0(4)
O34 Mo4 O32 109.4(4)
O31 Mo4 O32 107.8(4)
O33 Mo4 O32 110.2(4)
C7 N1 C8 118.9(13)
C7 N1 Gd1 127.8(10)
C8 N1 Gd1 112.9(8)
C17 N2 C18 119.9(12)
C17 N2 Gd2 127.8(10)
C18 N2 Gd2 112.1(8)
C27 N3 C28 116.9(13)
C27 N3 Gd3 130.4(10)
C28 N3 Gd3 112.4(8)
C37 N4 C38 116.5(12)
C37 N4 Gd4 131.3(10)
C38 N4 Gd4 112.2(8)
C47 N5 C48 114.3(12)
C47 N5 Gd5 132.6(10)
C48 N5 Gd5 112.9(8)
C57 N6 C58 116.4(12)
C57 N6 Gd6 130.0(10)
C58 N6 Gd6 113.2(8)
O1 C1 C2 118.5(8)
O1 C1 C6 121.5(8)
C2 C1 C6 120.0
C3 C2 C1 120.0
C2 C3 C4 120.0
C5 C4 C3 120.0
C4 C5 C6 120.0
C5 C6 C1 120.0
C5 C6 C7 115.3(9)
C1 C6 C7 124.5(9)
N1 C7 C6 127.1(13)
N1 C8 C9 107.7(11)
O2 C9 C8 108.5(12)
O2 C9 C10 108.2(12)
C8 C9 C10 109.6(12)
O3 C10 C9 106.9(13)
O4 C11 C12 118.4(8)
O4 C11 C16 121.1(8)
C12 C11 C16 120.0
C11 C12 C13 120.0
C12 C13 C14 120.0
C15 C14 C13 120.0
C14 C15 C16 120.0
C15 C16 C11 120.0
C15 C16 C17 116.8(9)
C11 C16 C17 123.1(9)
N2 C17 C16 127.4(13)
N2 C18 C19 108.0(11)
O5 C19 C20 107.9(12)
O5 C19 C18 108.8(11)
C20 C19 C18 111.2(13)
O6 C20 C19 109.1(13)
O7 C21 C22 116.7(7)
O7 C21 C26 123.1(7)
C22 C21 C26 120.0
C23 C22 C21 120.0
C22 C23 C24 120.0
C25 C24 C23 120.0
C26 C25 C24 120.0
C25 C26 C21 120.0
C25 C26 C27 117.3(9)
C21 C26 C27 122.4(9)
N3 C27 C26 126.3(14)
N3 C28 C29 108.7(11)
O8 C29 C28 109.7(13)
O8 C29 C30 109.5(12)
C28 C29 C30 112.2(13)
O9 C30 C29 110.4(13)
O10 C31 C32 118.7(8)
O10 C31 C36 121.2(8)
C32 C31 C36 120.0
C31 C32 C33 120.0
C32 C33 C34 120.0
C35 C34 C33 120.0
C34 C35 C36 120.0
C35 C36 C31 120.0
C35 C36 C37 117.8(8)
C31 C36 C37 122.0(9)
N4 C37 C36 127.3(13)
N4 C38 C39 107.6(12)
O11 C39 C38 110.6(10)
O11 C39 C40 107.3(12)
C38 C39 C40 115.9(12)
O12 C40 C39 108.8(11)
O13 C41 C42 118.8(7)
O13 C41 C46 121.2(7)
C42 C41 C46 120.0
C41 C42 C43 120.0
C44 C43 C42 120.0
C43 C44 C45 120.0
C46 C45 C44 120.0
C45 C46 C41 120.0
C45 C46 C47 116.0(8)
C41 C46 C47 123.6(8)
N5 C47 C46 125.3(13)
N5 C48 C49 107.5(13)
O14 C49 C48 110.2(12)
O14 C49 C50 108.8(13)
C48 C49 C50 112.1(13)
O15 C50 C49 105.0(12)
O16 C51 C52 118.8(8)
O16 C51 C56 121.2(8)
C52 C51 C56 120.0
C51 C52 C53 120.0
C52 C53 C54 120.0
C55 C54 C53 120.0
C54 C55 C56 120.0
C55 C56 C51 120.0
C55 C56 C57 118.1(8)
C51 C56 C57 121.5(8)
N6 C57 C56 129.8(13)
N6 C58 C59 107.8(12)
O17 C59 C60 109.5(12)
O17 C59 C58 107.4(12)
C60 C59 C58 112.9(11)
O18 C60 C59 106.3(11)
O40 C61 O39 119.7(14)
O40 C61 C62 120.3(17)
O39 C61 C62 119.8(16)
O40 C61 Gd8 61.9(8)
O39 C61 Gd8 59.2(7)
C62 C61 Gd8 164.7(13)
O42 C63 O41 118.2(14)
O42 C63 C64 121.0(15)
O41 C63 C64 120.6(13)
O42 C63 Gd8 57.4(8)
O41 C63 Gd8 60.8(8)
C64 C63 Gd8 174.4(11)
O44 C65 O43 119.5(15)
O44 C65 C66 119.1(15)
O43 C65 C66 121.3(14)
O44 C65 Gd9 57.5(8)
O43 C65 Gd9 62.2(9)
C66 C65 Gd9 173.7(11)
O45 C67 O46 123.5(13)
O45 C67 C68 118.6(13)
O46 C67 C68 117.9(13)
O47 C69 O48 121.3(16)
O47 C69 C70 118.2(15)
O48 C69 C70 120.4(15)
O47 C69 Gd10 60.0(9)
O48 C69 Gd10 62.1(9)
C70 C69 Gd10 174.3(12)
O50 C71 O49 118.0(13)
O50 C71 C72 121.7(14)
O49 C71 C72 120.3(13)
O50 C71 Gd10 58.5(7)
O49 C71 Gd10 59.5(7)
C72 C71 Gd10 179.1(11)
O51 C73 O52 118.1(12)
O51 C73 C74 120.4(15)
O52 C73 C74 121.5(15)
O54 C75 O53 119(2)
O54 C75 C76 121.7(18)
O53 C75 C76 119.3(17)
O54 C75 Gd11 59.0(11)
O53 C75 Gd11 59.8(10)
C76 C75 Gd11 178.3(14)
O56 C77 O55 122.5(17)
O56 C77 C78 117.8(18)
O55 C77 C78 119.6(16)
O56 C77 Gd12 63.4(10)
O55 C77 Gd12 59.7(9)
C78 C77 Gd12 170.4(16)
O57 C79 O58 119.4(14)
O57 C79 C80 123.3(13)
O58 C79 C80 117.3(14)
O57 C79 Gd12 60.1(8)
O58 C79 Gd12 59.3(8)
C80 C79 Gd12 176.2(12)
O59 C81 O60 121.8(12)
O59 C81 C82 119.9(13)
O60 C81 C82 118.3(13)
O62 C83 O61 119.4(15)
O62 C83 C84 121.9(16)
O61 C83 C84 118.6(15)
O62 C83 Gd7 58.9(9)
O61 C83 Gd7 60.6(8)
C84 C83 Gd7 178.7(14)
C1 O1 Gd5 123.7(7)
C1 O1 Gd1 127.6(8)
Gd5 O1 Gd1 105.6(4)
C9 O2 Gd1 123.2(7)
C9 O2 Gd2 123.0(7)
Gd1 O2 Gd2 113.8(4)
C10 O3 Gd2 110.8(9)
C11 O4 Gd6 126.8(8)
C11 O4 Gd2 124.5(8)
Gd6 O4 Gd2 105.3(4)
C19 O5 Gd2 121.5(8)
C19 O5 Gd3 123.9(8)
Gd2 O5 Gd3 113.6(4)
C20 O6 Gd3 106.4(9)
C21 O7 Gd4 125.5(8)
C21 O7 Gd3 125.1(8)
Gd4 O7 Gd3 104.5(3)
C29 O8 Gd3 124.1(8)
C29 O8 Gd1 122.3(8)
Gd3 O8 Gd1 113.2(4)
C30 O9 Gd1 107.4(9)
C31 O10 Gd4 144.4(8)
C39 O11 Gd9 122.2(8)
C39 O11 Gd4 119.6(7)
Gd9 O11 Gd4 99.6(3)
C39 O11 Mo3 113.1(8)
Gd9 O11 Mo3 97.4(3)
Gd4 O11 Mo3 100.6(3)
C40 O12 Gd9 111.7(8)
C41 O13 Gd5 144.1(8)
C49 O14 Gd11 121.0(9)
C49 O14 Gd5 119.5(8)
Gd11 O14 Gd5 102.0(4)
C49 O14 Mo1 111.9(8)
Gd11 O14 Mo1 97.7(3)
Gd5 O14 Mo1 100.9(3)
C50 O15 Gd11 117.3(9)
C51 O16 Gd6 145.3(7)
C59 O17 Gd7 118.4(9)
C59 O17 Gd6 121.9(7)
Gd7 O17 Gd6 101.4(3)
C60 O18 Gd7 115.3(8)
Mo1 O19 Gd1 134.7(5)
Mo1 O19 Gd5 122.5(5)
Gd1 O19 Gd5 102.6(3)
Mo1 O20 Gd11 119.3(4)
Mo1 O20 Gd12 138.0(5)
Gd11 O20 Gd12 102.7(4)
Mo1 O21 Gd2 140.7(5)
Mo2 O23 Gd2 134.0(5)
Mo2 O23 Gd6 123.7(5)
Gd2 O23 Gd6 102.1(4)
Mo2 O24 Gd8 139.4(4)
Mo2 O24 Gd7 118.0(4)
Gd8 O24 Gd7 102.6(4)
Mo2 O25 Gd3 143.0(5)
Mo3 O27 Gd3 136.1(5)
Mo3 O27 Gd4 121.9(5)
Gd3 O27 Gd4 101.8(3)
Mo3 O28 Gd10 140.9(5)
Mo3 O28 Gd9 118.1(4)
Gd10 O28 Gd9 100.9(4)
Mo3 O29 Gd1 141.3(5)
Mo4 O31 Gd8 121.6(4)
Mo4 O31 Gd7 120.0(4)
Gd8 O31 Gd7 94.5(3)
Mo4 O32 Gd10 120.1(5)
Mo4 O32 Gd9 121.0(4)
Gd10 O32 Gd9 93.1(3)
Mo4 O33 Gd12 123.6(4)
Mo4 O33 Gd11 120.9(4)
Gd12 O33 Gd11 94.3(3)
Gd3 O35 Gd1 108.2(4)
Gd3 O35 Gd2 108.4(3)
Gd1 O35 Gd2 107.7(4)
Gd9 O36 Gd8 109.5(4)
Gd9 O36 Gd4 99.2(3)
Gd8 O36 Gd4 108.7(3)
Gd11 O37 Gd10 107.3(4)
Gd11 O37 Gd5 99.0(3)
Gd10 O37 Gd5 108.1(3)
Gd7 O38 Gd12 109.6(4)
Gd7 O38 Gd6 98.8(3)
Gd12 O38 Gd6 107.2(3)
C61 O39 Gd7 159.6(11)
C61 O39 Gd8 94.4(9)
Gd7 O39 Gd8 101.8(4)
C61 O40 Gd8 92.6(10)
C63 O41 Gd8 92.7(8)
C63 O42 Gd8 96.3(10)
C63 O42 Gd4 150.8(10)
Gd8 O42 Gd4 109.9(3)
C65 O43 Gd8 139.6(9)
C65 O43 Gd9 91.9(9)
Gd8 O43 Gd9 102.2(4)
C65 O44 Gd9 97.1(10)
C67 O45 Gd8 119.7(9)
C67 O46 Gd9 135.0(10)
C67 O46 Gd4 121.0(8)
Gd9 O46 Gd4 93.3(3)
C69 O47 Gd9 159.7(11)
C69 O47 Gd10 94.2(10)
Gd9 O47 Gd10 100.5(4)
C69 O48 Gd10 91.8(10)
C71 O49 Gd10 93.8(8)
C71 O50 Gd5 155.4(9)
C71 O50 Gd10 95.1(9)
Gd5 O50 Gd10 107.0(3)
C73 O51 Gd10 117.5(9)
C73 O52 Gd11 136.9(11)
C73 O52 Gd5 124.7(9)
Gd11 O52 Gd5 93.9(3)
C75 O53 Gd10 146.9(9)
C75 O53 Gd11 94.5(11)
Gd10 O53 Gd11 102.4(4)
C75 O54 Gd11 95.6(12)
C77 O55 Gd11 155.6(13)
C77 O55 Gd12 94.2(10)
Gd11 O55 Gd12 102.1(4)
C77 O56 Gd12 91.1(12)
C79 O57 Gd12 94.0(9)
C79 O58 Gd6 152.8(9)
C79 O58 Gd12 93.8(9)
Gd6 O58 Gd12 108.7(4)
C81 O59 Gd12 116.9(9)
C81 O60 Gd7 136.7(10)
C81 O60 Gd6 123.7(9)
Gd7 O60 Gd6 92.7(3)
C83 O61 Gd12 145.9(10)
C83 O61 Gd7 93.3(9)
Gd12 O61 Gd7 104.3(4)
C83 O62 Gd7 96.0(10)

loop_
_geom_bond_atom_site_label_1
_geom_bond_atom_site_label_2
_geom_bond_distance
Gd1 O2 2.267(9)
Gd1 O19 2.328(10)
Gd1 O8 2.333(8)
Gd1 O35 2.375(8)
Gd1 O1 2.388(9)
Gd1 O29 2.443(11)
Gd1 O9 2.473(11)
Gd1 N1 2.577(12)
Gd1 Gd5 3.7685(12)
Gd1 Gd3 3.8425(11)
Gd1 Gd2 3.8490(10)
Gd2 O5 2.306(10)
Gd2 O2 2.328(9)
Gd2 O23 2.349(10)
Gd2 O35 2.392(8)
Gd2 O4 2.413(9)
Gd2 O21 2.421(10)
Gd2 O3 2.443(11)
Gd2 N2 2.571(12)
Gd2 Gd6 3.7724(12)
Gd2 Gd3 3.8612(11)
Gd3 O8 2.270(9)
Gd3 O5 2.308(9)
Gd3 O27 2.332(10)
Gd3 O35 2.370(8)
Gd3 O7 2.414(9)
Gd3 O25 2.415(10)
Gd3 O6 2.485(11)
Gd3 N3 2.581(12)
Gd3 Gd4 3.7594(12)
Gd4 O10 2.229(9)
Gd4 O7 2.339(11)
Gd4 O42 2.403(9)
Gd4 O36 2.432(9)
Gd4 O11 2.445(8)
Gd4 O27 2.509(9)
Gd4 N4 2.531(12)
Gd4 O46 2.548(11)
Gd4 Gd9 3.6475(11)
Gd4 Gd8 3.9222(11)
Gd5 O13 2.255(8)
Gd5 O1 2.343(11)
Gd5 O14 2.414(9)
Gd5 O50 2.435(10)
Gd5 O37 2.450(10)
Gd5 O19 2.499(9)
Gd5 N5 2.513(12)
Gd5 O52 2.536(12)
Gd5 Gd11 3.6642(12)
Gd5 Gd10 3.9154(12)
Gd6 O16 2.258(9)
Gd6 O4 2.333(11)
Gd6 O58 2.396(9)
Gd6 O17 2.399(9)
Gd6 O38 2.479(9)
Gd6 O23 2.498(10)
Gd6 N6 2.524(11)
Gd6 O60 2.542(11)
Gd6 Gd7 3.6638(12)
Gd6 Gd12 3.9221(12)
Gd7 O17 2.335(10)
Gd7 O39 2.346(10)
Gd7 O38 2.347(9)
Gd7 O24 2.424(9)
Gd7 O18 2.433(10)
Gd7 O62 2.473(13)
Gd7 O61 2.507(10)
Gd7 O60 2.523(9)
Gd7 O31 2.569(9)
Gd7 C83 2.872(17)
Gd7 Mo2 3.6409(17)
Gd8 O24 2.359(9)
Gd8 O42 2.389(10)
Gd8 O36 2.394(9)
Gd8 O43 2.426(10)
Gd8 O45 2.433(10)
Gd8 O41 2.464(9)
Gd8 O39 2.466(10)
Gd8 O31 2.516(9)
Gd8 O40 2.528(12)
Gd8 C63 2.819(16)
Gd8 C61 2.863(15)
Gd9 O11 2.328(10)
Gd9 O36 2.357(8)
Gd9 O47 2.357(9)
Gd9 O28 2.413(9)
Gd9 O44 2.456(11)
Gd9 O12 2.459(9)
Gd9 O46 2.466(9)
Gd9 O43 2.559(10)
Gd9 O32 2.597(9)
Gd9 C65 2.891(17)
Gd9 Mo3 3.6098(17)
Gd10 O53 2.387(10)
Gd10 O37 2.387(9)
Gd10 O28 2.398(10)
Gd10 O50 2.436(10)
Gd10 O51 2.450(9)
Gd10 O49 2.459(9)
Gd10 O47 2.468(10)
Gd10 O48 2.512(12)
Gd10 O32 2.517(8)
Gd10 C69 2.841(18)
Gd10 C71 2.846(14)
Gd11 O14 2.299(11)
Gd11 O55 2.323(9)
Gd11 O37 2.367(9)
Gd11 O20 2.370(9)
Gd11 O15 2.411(10)
Gd11 O52 2.478(9)
Gd11 O54 2.509(14)
Gd11 O53 2.525(10)
Gd11 O33 2.609(9)
Gd11 C75 2.91(2)
Gd11 Mo1 3.6251(18)
Gd12 O20 2.392(10)
Gd12 O38 2.394(9)
Gd12 O61 2.401(11)
Gd12 O58 2.430(11)
Gd12 O59 2.446(9)
Gd12 O57 2.452(10)
Gd12 O55 2.457(10)
Gd12 O33 2.464(9)
Gd12 O56 2.538(13)
Gd12 C79 2.821(16)
Gd12 C77 2.837(19)
Mo1 O22 1.702(11)
Mo1 O21 1.749(9)
Mo1 O19 1.816(9)
Mo1 O20 1.819(12)
Mo1 O14 2.511(9)
Mo2 O26 1.707(9)
Mo2 O25 1.765(9)
Mo2 O23 1.805(10)
Mo2 O24 1.808(10)
Mo3 O30 1.740(9)
Mo3 O29 1.748(9)
Mo3 O28 1.778(11)
Mo3 O27 1.806(8)
Mo3 O11 2.475(9)
Mo4 O34 1.743(11)
Mo4 O31 1.782(9)
Mo4 O33 1.784(9)
Mo4 O32 1.787(9)
N1 C7 1.289(17)
N1 C8 1.473(16)
N2 C17 1.266(18)
N2 C18 1.431(17)
N3 C27 1.262(17)
N3 C28 1.477(16)
N4 C37 1.269(17)
N4 C38 1.468(17)
N5 C47 1.276(17)
N5 C48 1.461(18)
N6 C57 1.238(17)
N6 C58 1.465(17)
C1 O1 1.367(12)
C1 C2 1.3900
C1 C6 1.3900
C2 C3 1.3900
C3 C4 1.3900
C4 C5 1.3900
C5 C6 1.3900
C6 C7 1.438(17)
C8 C9 1.53(2)
C9 O2 1.414(17)
C9 C10 1.557(19)
C10 O3 1.404(17)
C11 O4 1.349(12)
C11 C12 1.3900
C11 C16 1.3900
C12 C13 1.3900
C13 C14 1.3900
C14 C15 1.3900
C15 C16 1.3900
C16 C17 1.463(16)
C18 C19 1.532(19)
C19 O5 1.415(15)
C19 C20 1.51(2)
C20 O6 1.443(18)
C21 O7 1.364(11)
C21 C22 1.3900
C21 C26 1.3900
C22 C23 1.3900
C23 C24 1.3900
C24 C25 1.3900
C25 C26 1.3900
C26 C27 1.467(16)
C28 C29 1.50(2)
C29 O8 1.405(18)
C29 C30 1.50(2)
C30 O9 1.427(17)
C31 O10 1.361(12)
C31 C32 1.3900
C31 C36 1.3900
C32 C33 1.3900
C33 C34 1.3900
C34 C35 1.3900
C35 C36 1.3900
C36 C37 1.478(17)
C38 C39 1.50(2)
C39 O11 1.409(15)
C39 C40 1.52(2)
C40 O12 1.438(18)
C41 O13 1.334(11)
C41 C42 1.3900
C41 C46 1.3900
C42 C43 1.3900
C43 C44 1.3900
C44 C45 1.3900
C45 C46 1.3900
C46 C47 1.476(15)
C48 C49 1.52(2)
C49 O14 1.419(16)
C49 C50 1.52(2)
C50 O15 1.45(2)
C51 O16 1.316(11)
C51 C52 1.3900
C51 C56 1.3900
C52 C53 1.3900
C53 C54 1.3900
C54 C55 1.3900
C55 C56 1.3900
C56 C57 1.491(16)
C58 C59 1.52(2)
C59 O17 1.429(14)
C59 C60 1.49(2)
C60 O18 1.450(18)
C61 O40 1.234(19)
C61 O39 1.278(19)
C61 C62 1.49(2)
C63 O42 1.256(16)
C63 O41 1.257(18)
C63 C64 1.50(2)
C65 O44 1.251(17)
C65 O43 1.262(18)
C65 C66 1.50(2)
C67 O45 1.248(16)
C67 O46 1.273(16)
C67 C68 1.50(2)
C69 O47 1.239(19)
C69 O48 1.251(19)
C69 C70 1.51(2)
C71 O50 1.271(16)
C71 O49 1.281(17)
C71 C72 1.48(2)
C73 O51 1.257(18)
C73 O52 1.301(17)
C73 C74 1.47(2)
C75 O54 1.25(2)
C75 O53 1.27(2)
C75 C76 1.46(3)
C77 O56 1.219(19)
C77 O55 1.25(2)
C77 C78 1.53(2)
C79 O57 1.234(18)
C79 O58 1.282(16)
C79 C80 1.47(2)
C81 O59 1.241(16)
C81 O60 1.294(16)
C81 C82 1.48(2)
C83 O62 1.226(18)
C83 O61 1.263(19)
C83 C84 1.48(2)
C85 O63 1.39(3)
C86 O64 1.48(2)
C87 O65 1.31(3)
C88 O66 1.422(18)
C89 O67 1.34(3)
C90 O68 1.48(4)
C91 O69 1.35(4)
C92 O70 1.54(5)
C93 O71 1.52(6)
C94 O72 1.44(4)

loop_
_platon_squeeze_void_nr
_platon_squeeze_void_average_x
_platon_squeeze_void_average_y
_platon_squeeze_void_average_z
_platon_squeeze_void_volume
_platon_squeeze_void_count_electrons
_platon_squeeze_void_content
1 -0.015 0.250 0.041 1069 672 ' '
2 0.361 0.219 0.450 25 2 ' '
3 0.565 0.229 0.167 7 1 ' '
4 0.361 0.281 0.950 25 2 ' '
5 0.565 0.271 0.667 7 1 ' '
6 1.015 0.750 0.454 1069 650 ' '
7 0.639 0.719 0.050 25 2 ' '
8 0.435 0.729 0.333 7 1 ' '
9 0.639 0.781 0.550 25 2 ' '
10 0.435 0.771 0.833 7 1 ' '
